data_7103038
loop_
_publ_author_name
'Zhang, Zhi-Ming'
'Yao, Shuang'
'Li, Yang-Guang'
'Wang, Yong-Hui'
'Qi, Yan-Fei'
'Wang, En-Bo'

_publ_section_title
;
 New trimeric polyoxotungstate aggregates based on [P2W12O48]14-
 building blocks.
;
_journal_issue 14
_journal_name_full 'Chemical communications (Cambridge, England)'
_journal_page_first 1650
_journal_page_last 1652
_journal_paper_doi 10.1039/b718374g
_journal_year 2008
_chemical_formula_sum 'H184 K7 Mn2 Na15 O243 P6 W41'
_chemical_formula_weight 12525.57
_chemical_name_systematic
;
?
;
_space_group_IT_number 2
_symmetry_cell_setting triclinic
_symmetry_space_group_name_Hall '-P 1'
_symmetry_space_group_name_H-M 'P -1'
_atom_sites_solution_hydrogens none
_atom_sites_solution_primary direct
_atom_sites_solution_secondary difmap
_audit_creation_method SHELXL-97
_cell_angle_alpha 70.31(3)
_cell_angle_beta 72.36(3)
_cell_angle_gamma 71.26(3)
_cell_formula_units_Z 2
_cell_length_a 19.481(4)
_cell_length_b 22.414(5)
_cell_length_c 29.869(6)
_cell_measurement_temperature 150(2)
_cell_measurement_theta_max 25.00
_cell_measurement_theta_min 1.39
_cell_volume 11348(4)
_computing_structure_refinement 'SHELXL-97 (Sheldrick, 1997)'
_computing_structure_solution 'SHELXS-97 (Sheldrick, 1990)'
_diffrn_ambient_temperature 150(2)
_diffrn_detector_area_resol_mean 0.01
_diffrn_measured_fraction_theta_full 0.993
_diffrn_measured_fraction_theta_max 0.993
_diffrn_measurement_device_type 'Rigaku R-AXIS RAPID IP'
_diffrn_measurement_method Oscillation
_diffrn_radiation_monochromator graphite
_diffrn_radiation_source 'fine-focus sealed tube'
_diffrn_radiation_type MoK\a
_diffrn_radiation_wavelength 0.71073
_diffrn_reflns_av_R_equivalents 0.0738
_diffrn_reflns_av_sigmaI/netI 0.1675
_diffrn_reflns_limit_h_max 23
_diffrn_reflns_limit_h_min -10
_diffrn_reflns_limit_k_max 26
_diffrn_reflns_limit_k_min -25
_diffrn_reflns_limit_l_max 35
_diffrn_reflns_limit_l_min -34
_diffrn_reflns_number 57559
_diffrn_reflns_theta_full 25.00
_diffrn_reflns_theta_max 25.00
_diffrn_reflns_theta_min 1.39
_diffrn_standards_decay_% 0
_diffrn_standards_interval_count 0
_diffrn_standards_interval_time 0
_diffrn_standards_number 0
_exptl_absorpt_coefficient_mu 21.118
_exptl_absorpt_correction_T_max 0.0953
_exptl_absorpt_correction_T_min 0.0767
_exptl_absorpt_correction_type multi-scan
_exptl_absorpt_process_details 'ABSCOR by T.Higashi 8 March, 1995'
_exptl_crystal_colour yellow
_exptl_crystal_density_diffrn 3.666
_exptl_crystal_density_method 'not measured'
_exptl_crystal_description block
_exptl_crystal_F_000 11200
_exptl_crystal_size_max 0.25
_exptl_crystal_size_mid 0.23
_exptl_crystal_size_min 0.21
_refine_diff_density_max 6.996
_refine_diff_density_min -2.409
_refine_diff_density_rms 0.491
_refine_ls_extinction_method none
_refine_ls_goodness_of_fit_ref 0.982
_refine_ls_hydrogen_treatment none
_refine_ls_matrix_type full
_refine_ls_number_parameters 1348
_refine_ls_number_reflns 39733
_refine_ls_number_restraints 36
_refine_ls_restrained_S_all 0.983
_refine_ls_R_factor_all 0.1566
_refine_ls_R_factor_gt 0.0697
_refine_ls_shift/su_max 0.001
_refine_ls_shift/su_mean 0.000
_refine_ls_structure_factor_coef Fsqd
_refine_ls_weighting_details 'calc w=1/[\s^2^(Fo^2^)+(0.0848P)^2^+0.0000P] where P=(Fo^2^+2Fc^2^)/3'
_refine_ls_weighting_scheme calc
_refine_ls_wR_factor_gt 0.1592
_refine_ls_wR_factor_ref 0.2018
_reflns_number_gt 20439
_reflns_number_total 39733
_reflns_threshold_expression >2sigma(I)
_cod_data_source_file b718374g.txt
_cod_data_source_block zzm1
_cod_depositor_comments
;
The following automatic conversions were performed:
'_symmetry_cell_setting' value 'Triclinic' changed to 'triclinic'
according to '/home/saulius/struct/CIF-dictionaries/cif_core.dic'
dictionary named 'cif_core.dic' version 2.4.1 from 2010-06-29.

Automatic conversion script
Id: cif_fix_enum 1527 2010-12-29 10:47:43Z saulius 
;
_cod_original_sg_symbol_H-M P-1
_cod_database_code 7103038

loop_
_symmetry_equiv_pos_as_xyz
'x, y, z'
'-x, -y, -z'

loop_
_atom_site_label
_atom_site_type_symbol
_atom_site_fract_x
_atom_site_fract_y
_atom_site_fract_z
_atom_site_U_iso_or_equiv
_atom_site_adp_type
_atom_site_occupancy
_atom_site_symmetry_multiplicity
_atom_site_calc_flag
_atom_site_refinement_flags
_atom_site_disorder_assembly
_atom_site_disorder_group
W1 W 0.26036(8) 0.57009(6) 0.62287(5) 0.0287(3) Uani 1 1 d . . .
W2 W 0.37608(8) 0.63733(6) 0.52534(5) 0.0269(3) Uani 1 1 d . . .
W3 W 0.11013(8) 0.72217(7) 0.60503(5) 0.0296(3) Uani 1 1 d . . .
W4 W 0.22621(8) 0.78695(7) 0.50393(5) 0.0293(3) Uani 1 1 d . . .
W5 W 0.40775(8) 0.79473(6) 0.52082(5) 0.0246(3) Uani 1 1 d . . .
W6 W 0.18009(8) 0.65315(6) 0.72208(5) 0.0271(3) Uani 1 1 d . . .
W7 W 0.02226(8) 0.88836(7) 0.62653(5) 0.0326(3) Uani 1 1 d . . .
W8 W 0.14059(8) 0.95098(7) 0.52656(5) 0.0317(3) Uani 1 1 d . . .
W9 W 0.32073(8) 0.95975(6) 0.54672(5) 0.0284(3) Uani 1 1 d . . .
W10 W 0.08951(8) 0.82045(6) 0.74239(5) 0.0289(3) Uani 1 1 d . . .
W11 W 0.02857(8) 1.00061(6) 0.69144(5) 0.0330(3) Uani 1 1 d . . .
W12 W 0.13889(9) 1.06794(6) 0.58945(5) 0.0322(4) Uani 1 1 d . . .
W13 W 0.28196(10) 1.14553(6) 0.73164(5) 0.0375(4) Uani 1 1 d . . .
W14 W 0.16301(9) 1.07566(7) 0.82593(5) 0.0372(4) Uani 1 1 d . . .
W15 W 0.47167(9) 1.04062(6) 0.70018(5) 0.0334(4) Uani 1 1 d . . .
W16 W 0.24083(9) 0.90898(6) 0.89950(5) 0.0334(4) Uani 1 1 d . . .
W17 W 0.28986(10) 1.05417(7) 0.90394(5) 0.0372(4) Uani 1 1 d . . .
W18 W 0.41431(10) 1.11472(6) 0.80737(5) 0.0375(4) Uani 1 1 d . . .
W19 W 0.63069(9) 0.93154(6) 0.75902(5) 0.0325(4) Uani 1 1 d . . .
W20 W 0.40107(9) 0.78440(6) 0.94948(5) 0.0314(3) Uani 1 1 d . . .
W21 W 0.44411(10) 0.93205(7) 0.96016(5) 0.0353(4) Uani 1 1 d . . .
W22 W 0.56814(10) 0.99948(7) 0.86707(5) 0.0369(4) Uani 1 1 d . . .
W23 W 0.70396(9) 0.83967(7) 0.87158(5) 0.0333(4) Uani 1 1 d . . .
W24 W 0.58498(9) 0.77486(6) 0.96935(5) 0.0312(3) Uani 1 1 d . . .
W25 W 0.65793(8) 0.44487(6) 0.61350(5) 0.0283(3) Uani 1 1 d . . .
W26 W 0.54543(9) 0.37469(6) 0.71155(5) 0.0282(3) Uani 1 1 d . . .
W27 W 0.69048(9) 0.32218(6) 0.78226(5) 0.0312(3) Uani 1 1 d . . .
W28 W 0.80375(8) 0.39529(6) 0.68375(5) 0.0308(3) Uani 1 1 d . . .
W29 W 0.50178(8) 0.42872(6) 0.82430(5) 0.0246(3) Uani 1 1 d . . .
W30 W 0.72863(8) 0.57320(6) 0.62408(5) 0.0261(3) Uani 1 1 d . . .
W31 W 0.76858(8) 0.36483(6) 0.86342(5) 0.0298(3) Uani 1 1 d . . .
W32 W 0.88270(8) 0.43739(6) 0.76604(5) 0.0308(3) Uani 1 1 d . . .
W33 W 0.80798(8) 0.61332(6) 0.70760(5) 0.0283(3) Uani 1 1 d . . .
W34 W 0.58086(8) 0.47283(6) 0.90715(5) 0.0256(3) Uani 1 1 d . . .
W35 W 0.75591(8) 0.48879(6) 0.92380(5) 0.0283(3) Uani 1 1 d . . .
W36 W 0.86406(8) 0.56476(7) 0.82571(5) 0.0299(3) Uani 1 1 d . . .
W37 W 0.14613(9) 1.08957(7) 0.70489(5) 0.0368(4) Uani 1 1 d . . .
W38 W 0.73444(9) 0.66324(6) 0.90786(5) 0.0337(4) Uani 1 1 d . . .
W39 W 0.45780(8) 0.52113(6) 0.62693(5) 0.0277(3) Uani 1 1 d . . .
W40 W 0.67847(10) 0.77568(7) 0.72255(6) 0.0405(4) Uani 1 1 d . . .
W41 W 0.21001(10) 0.83104(7) 0.81655(6) 0.0393(4) Uani 1 1 d . . .
Mn1 Mn 0.5788(2) 0.71790(19) 0.57587(15) 0.0145(10) Uani 1 1 d . . .
Mn2 Mn 0.3270(3) 0.5607(2) 0.79779(19) 0.0332(13) Uani 1 1 d . . .
P1 P 0.2826(5) 0.7195(4) 0.6125(3) 0.0210(18) Uani 1 1 d . . .
P2 P 0.1858(5) 0.9017(4) 0.6377(3) 0.0234(19) Uani 1 1 d . . .
P3 P 0.3469(5) 0.9943(4) 0.8032(3) 0.029(2) Uani 1 1 d . . .
P4 P 0.5244(6) 0.8640(4) 0.8649(3) 0.029(2) Uani 1 1 d . . .
P5 P 0.7124(5) 0.5291(4) 0.8121(3) 0.0233(19) Uani 1 1 d . . .
P6 P 0.6279(5) 0.4811(4) 0.7215(3) 0.0217(18) Uani 1 1 d . . .
O1 O 0.2536(12) 0.7077(9) 0.6665(7) 0.027(5) Uiso 1 1 d . . .
O2 O 0.2397(12) 1.0318(9) 0.5664(8) 0.031(5) Uiso 1 1 d . . .
O3 O 0.1359(12) 0.7371(9) 0.7380(7) 0.028(5) Uiso 1 1 d . . .
O4 O 0.0390(12) 0.9394(9) 0.5625(7) 0.027(5) Uiso 1 1 d . . .
O5 O 0.9506(13) 0.5753(10) 0.8190(8) 0.038(6) Uiso 1 1 d . . .
O6 O 0.3820(12) 0.9590(9) 0.5805(7) 0.029(5) Uiso 1 1 d . . .
O7 O 0.1128(13) 1.0244(10) 0.5569(8) 0.037(6) Uiso 1 1 d . . .
O8 O 0.2198(12) 0.8630(9) 0.8652(7) 0.025(5) Uiso 1 1 d . . .
O9 O 0.5664(11) 0.4892(8) 0.7680(7) 0.016(4) Uiso 1 1 d . . .
O10 O 0.2271(11) 0.5899(9) 0.6831(7) 0.022(5) Uiso 1 1 d . . .
O11 O 0.5507(13) 0.8793(10) 0.8095(8) 0.033(5) Uiso 1 1 d . . .
O12 O 0.4972(11) 0.9254(8) 0.8835(7) 0.020(5) Uiso 1 1 d . . .
O13 O 0.4266(12) 0.4962(9) 0.8185(8) 0.032(5) Uiso 1 1 d . . .
O14 O 0.1838(12) 0.6368(9) 0.5990(8) 0.029(5) Uiso 1 1 d . . .
O15 O 0.6719(13) 0.3981(10) 0.8864(8) 0.033(5) Uiso 1 1 d . . .
O16 O 0.9763(14) 0.4113(11) 0.7436(9) 0.044(6) Uiso 1 1 d . . .
O17 O 0.2179(11) 0.7540(8) 0.5871(7) 0.019(4) Uiso 1 1 d . . .
O18 O 0.1886(12) 1.1547(9) 0.7782(8) 0.032(5) Uiso 1 1 d . . .
O19 O 0.6307(11) 0.3290(9) 0.7386(7) 0.022(5) Uiso 1 1 d . . .
O20 O 0.8699(11) 0.3665(8) 0.8219(7) 0.020(5) Uiso 1 1 d . . .
O21 O 0.3238(13) 0.9322(10) 0.8324(8) 0.035(6) Uiso 1 1 d . . .
O22 O 0.7586(12) 0.4620(9) 0.8060(7) 0.024(5) Uiso 1 1 d . . .
O23 O 0.3992(12) 0.8736(9) 0.9628(8) 0.029(5) Uiso 1 1 d . . .
O24 O 0.3172(11) 0.6539(9) 0.5993(7) 0.023(5) Uiso 1 1 d . . .
O25 O 0.3576(12) 0.5220(9) 0.6422(7) 0.028(5) Uiso 1 1 d . . .
O26 O 0.6057(12) 0.3756(9) 0.6457(7) 0.026(5) Uiso 1 1 d . . .
O27 O 0.5900(11) 0.8191(9) 0.8891(7) 0.022(5) Uiso 1 1 d . . .
O28 O 0.0835(14) 1.1634(11) 0.7040(9) 0.048(7) Uiso 1 1 d . . .
O29 O 0.4146(12) 0.7064(9) 0.5171(7) 0.026(5) Uiso 1 1 d . . .
O30 O 0.7798(14) 0.3178(10) 0.7273(8) 0.041(6) Uiso 1 1 d . . .
O31 O 0.7165(12) 0.5818(9) 0.7626(7) 0.028(5) Uiso 1 1 d . . .
O32 O 0.6943(12) 0.4271(9) 0.7356(7) 0.027(5) Uiso 1 1 d . . .
O33 O 0.2333(12) 1.1163(9) 0.6970(7) 0.028(5) Uiso 1 1 d . . .
O34 O 0.6132(14) 1.0551(11) 0.8617(9) 0.048(7) Uiso 1 1 d . . .
O35 O 0.0578(12) 0.8117(9) 0.6044(8) 0.032(5) Uiso 1 1 d . . .
O36 O 0.4646(12) 0.9970(9) 0.6632(7) 0.027(5) Uiso 1 1 d . . .
O37 O 0.7355(12) 0.3983(9) 0.6453(8) 0.030(5) Uiso 1 1 d . . .
O38 O 0.6327(11) 0.5260(8) 0.8371(7) 0.019(4) Uiso 1 1 d . . .
O39 O 0.5347(12) 0.4545(9) 0.8669(8) 0.031(5) Uiso 1 1 d . . .
O40 O 0.2361(12) 0.9513(9) 0.5210(7) 0.026(5) Uiso 1 1 d . . .
O41 O 0.7921(13) 0.4803(10) 0.6541(8) 0.034(5) Uiso 1 1 d . . .
O42 O 0.8497(12) 0.4005(9) 0.7301(7) 0.028(5) Uiso 1 1 d . . .
O43 O 0.1801(11) 0.8488(9) 0.6849(7) 0.023(5) Uiso 1 1 d . . .
O44 O 0.7645(12) 0.6054(9) 0.6628(8) 0.029(5) Uiso 1 1 d . . .
O45 O 0.8907(12) 0.4886(9) 0.8057(8) 0.029(5) Uiso 1 1 d . . .
O46 O 0.1689(13) 1.0874(10) 0.6395(8) 0.033(5) Uiso 1 1 d . . .
O47 O 0.6618(13) 0.8597(10) 0.7308(8) 0.039(6) Uiso 1 1 d . . .
O48 O 0.3712(12) 0.8794(9) 0.5344(8) 0.031(5) Uiso 1 1 d . . .
O49 O 0.5323(13) 0.8585(10) 0.9713(8) 0.033(5) Uiso 1 1 d . . .
O50 O 0.0758(15) 1.1104(12) 0.8512(9) 0.054(7) Uiso 1 1 d . . .
O51 O 0.7495(13) 0.3346(10) 0.8188(8) 0.035(6) Uiso 1 1 d . . .
O52 O 0.2145(12) 1.0904(9) 0.8665(8) 0.029(5) Uiso 1 1 d . . .
O53 O -0.0598(14) 1.0333(11) 0.7173(9) 0.045(6) Uiso 1 1 d . . .
O54 O 0.5976(12) 0.9879(9) 0.8021(7) 0.024(5) Uiso 1 1 d . . .
O55 O 0.2904(13) 0.7013(10) 0.5076(8) 0.032(5) Uiso 1 1 d . . .
O56 O 0.2675(11) 0.9019(9) 0.6113(7) 0.024(5) Uiso 1 1 d . . .
O57 O 0.6758(12) 0.8030(9) 0.9423(8) 0.029(5) Uiso 1 1 d . . .
O58 O 0.6575(11) 0.4869(9) 0.9305(7) 0.022(5) Uiso 1 1 d . . .
O59 O 0.8826(12) 0.6377(9) 0.6689(8) 0.030(5) Uiso 1 1 d . . .
O60 O 0.1491(12) 0.8203(9) 0.7833(8) 0.031(5) Uiso 1 1 d . . .
O61 O 0.3302(12) 1.1508(9) 0.7754(7) 0.028(5) Uiso 1 1 d . . .
O62 O 0.7907(14) 0.8513(11) 0.8672(9) 0.045(6) Uiso 1 1 d . . .
O63 O 0.3758(14) 1.0081(10) 0.9294(9) 0.042(6) Uiso 1 1 d . . .
O64 O 0.1425(13) 1.0555(10) 0.7738(8) 0.037(6) Uiso 1 1 d . . .
O65 O 0.6430(13) 0.9246(10) 0.8821(8) 0.035(6) Uiso 1 1 d . . .
O66 O 0.7879(12) 0.4159(9) 0.8993(7) 0.028(5) Uiso 1 1 d . . .
O67 O 0.2646(16) 0.7502(12) 0.8316(10) 0.061(8) Uiso 1 1 d . . .
O68 O 0.7682(11) 0.4503(9) 0.9832(7) 0.024(5) Uiso 1 1 d . . .
O69 O 0.4171(12) 0.7167(9) 0.9273(8) 0.030(5) Uiso 1 1 d . . .
O70 O 0.6526(11) 0.5441(9) 0.6918(7) 0.024(5) Uiso 1 1 d . . .
O71 O 0.1615(11) 0.8690(9) 0.5148(7) 0.022(5) Uiso 1 1 d . . .
O72 O 0.3689(12) 1.0281(9) 0.8353(7) 0.026(5) Uiso 1 1 d . . .
O73 O 0.8502(11) 0.5116(9) 0.8922(7) 0.022(5) Uiso 1 1 d . . .
O74 O 0.4335(13) 1.1893(10) 0.7933(8) 0.039(6) Uiso 1 1 d . . .
O75 O 0.1783(12) 0.9879(9) 0.8616(7) 0.028(5) Uiso 1 1 d . . .
O76 O 0.4971(12) 0.7564(9) 0.9714(8) 0.031(5) Uiso 1 1 d . . .
O77 O 0.5893(14) 0.7395(10) 1.0291(8) 0.041(6) Uiso 1 1 d . . .
O78 O 0.7183(13) 0.5793(10) 0.9307(8) 0.037(6) Uiso 1 1 d . . .
O79 O 0.8070(12) 0.6377(9) 0.8528(8) 0.030(5) Uiso 1 1 d . . .
O80 O 0.3098(12) 0.8111(9) 0.5014(8) 0.029(5) Uiso 1 1 d . . .
O81 O 0.4189(13) 0.6163(10) 0.4721(8) 0.037(6) Uiso 1 1 d . . .
O82 O 0.1415(13) 0.7530(10) 0.5334(8) 0.037(6) Uiso 1 1 d . . .
O83 O 0.8397(12) 0.6117(9) 0.7653(7) 0.028(5) Uiso 1 1 d . . .
O84 O 0.5605(13) 0.5012(10) 0.6005(8) 0.034(5) Uiso 1 1 d . . .
O85 O 0.5168(12) 0.5475(9) 0.9127(8) 0.031(5) Uiso 1 1 d . . .
O86 O 0.4472(12) 0.5772(9) 0.5636(7) 0.026(5) Uiso 1 1 d . . .
O87 O 0.6054(12) 0.3603(9) 0.8169(7) 0.028(5) Uiso 1 1 d . . .
O88 O 0.0437(13) 1.0727(10) 0.6353(8) 0.037(6) Uiso 1 1 d . . .
O89 O 0.4855(12) 0.7696(9) 0.5484(8) 0.032(5) Uiso 1 1 d . . .
O90 O 0.4808(13) 1.0636(10) 0.8479(8) 0.036(6) Uiso 1 1 d . . .
O91 O 0.3177(13) 0.5722(10) 0.5582(8) 0.032(5) Uiso 1 1 d . . .
O92 O 0.4633(11) 0.3686(9) 0.8682(7) 0.024(5) Uiso 1 1 d . . .
O93 O 0.7452(12) 0.6967(9) 0.7097(7) 0.028(5) Uiso 1 1 d . . .
O94 O 0.3405(11) 0.7600(9) 0.5920(7) 0.023(5) Uiso 1 1 d . . .
O95 O 0.3737(12) 1.1014(9) 0.6993(7) 0.027(5) Uiso 1 1 d . . .
O96 O 0.7995(12) 0.5845(9) 0.5741(8) 0.031(5) Uiso 1 1 d . . .
O97 O 0.6942(13) 0.8722(10) 0.8082(8) 0.036(6) Uiso 1 1 d . . .
O98 O 0.7948(13) 0.6569(10) 0.9421(8) 0.038(6) Uiso 1 1 d . . .
O99 O 0.4617(11) 0.8291(8) 0.8783(7) 0.020(5) Uiso 1 1 d . . .
O100 O 0.5982(11) 0.4600(9) 0.6880(7) 0.023(5) Uiso 1 1 d . . .
O101 O 0.4172(13) 0.9437(10) 1.0180(8) 0.039(6) Uiso 1 1 d . . .
O102 O 0.6426(14) 0.6983(11) 0.9449(9) 0.042(6) Uiso 1 1 d . . .
O103 O 0.4507(14) 0.8211(10) 0.4590(8) 0.042(6) Uiso 1 1 d . . .
O104 O 0.5086(14) 0.3088(10) 0.7200(8) 0.041(6) Uiso 1 1 d . . .
O105 O 0.0154(12) 0.8057(9) 0.7873(7) 0.026(5) Uiso 1 1 d . . .
O106 O 0.1243(13) 0.9993(10) 0.4706(8) 0.036(6) Uiso 1 1 d . . .
O107 O 0.0524(13) 0.9168(10) 0.7335(8) 0.035(6) Uiso 1 1 d . . .
O108 O 0.1466(12) 0.9702(9) 0.6477(8) 0.031(5) Uiso 1 1 d . . .
O109 O 0.3160(11) 0.8393(9) 0.9223(7) 0.023(5) Uiso 1 1 d . . .
O110 O 0.1441(13) 0.8944(10) 0.6051(8) 0.033(5) Uiso 1 1 d . . .
O111 O 0.4998(12) 0.4007(9) 0.7693(7) 0.024(5) Uiso 1 1 d . . .
O112 O 0.6635(14) 0.6490(11) 0.6082(9) 0.045(6) Uiso 1 1 d . . .
O113 O 0.8553(12) 0.5247(9) 0.7221(7) 0.027(5) Uiso 1 1 d . . .
O114 O 0.3525(13) 1.0065(10) 0.4907(8) 0.038(6) Uiso 1 1 d . . .
O115 O 0.2693(15) 0.8715(12) 0.7674(10) 0.055(7) Uiso 1 1 d . . .
O116 O 0.4636(13) 1.0840(10) 0.7577(8) 0.034(5) Uiso 1 1 d . . .
O117 O 0.2430(12) 0.6235(9) 0.7618(8) 0.030(5) Uiso 1 1 d . . .
O118 O 0.4522(13) 0.5794(10) 0.6541(8) 0.033(5) Uiso 1 1 d . . .
O119 O 0.2387(15) 1.0841(11) 0.9503(9) 0.052(7) Uiso 1 1 d . . .
O120 O 0.7941(14) 0.2924(11) 0.9038(9) 0.044(6) Uiso 1 1 d . . .
O121 O 0.2235(13) 0.8067(10) 0.4432(8) 0.034(6) Uiso 1 1 d . . .
O122 O 0.0469(13) 0.8369(10) 0.6874(8) 0.039(6) Uiso 1 1 d . . .
O123 O 0.3397(13) 1.1219(9) 0.8670(8) 0.032(5) Uiso 1 1 d . . .
O124 O 0.8860(13) 0.3588(10) 0.6488(8) 0.038(6) Uiso 1 1 d . . .
O125 O 0.2815(13) 1.0434(10) 0.7828(8) 0.034(6) Uiso 1 1 d . . .
O126 O 0.5515(13) 0.4171(10) 0.9604(8) 0.035(6) Uiso 1 1 d . . .
O127 O 0.6974(13) 0.2398(10) 0.8093(8) 0.040(6) Uiso 1 1 d . . .
O128 O 0.6228(16) 0.7957(13) 0.6815(10) 0.063(8) Uiso 1 1 d . . .
O129 O 0.4120(14) 0.9809(10) 0.7621(8) 0.040(6) Uiso 1 1 d . . .
O130 O -0.0723(12) 0.8922(9) 0.6365(7) 0.026(5) Uiso 1 1 d . . .
O131 O 0.6960(13) 0.4287(10) 0.5583(8) 0.033(5) Uiso 1 1 d . . .
O132 O 0.5169(12) 0.9892(9) 0.9311(8) 0.030(5) Uiso 1 1 d . . .
O133 O 0.7325(13) 0.7522(10) 0.8671(8) 0.037(6) Uiso 1 1 d . . .
O134 O 0.4704(12) 0.4455(9) 0.6779(8) 0.030(5) Uiso 1 1 d . . .
O135 O 0.5204(14) 1.0944(11) 0.6584(9) 0.044(6) Uiso 1 1 d . . .
O136 O 0.2656(14) 0.9701(10) 0.9177(9) 0.042(6) Uiso 1 1 d . . .
O137 O 0.0827(14) 1.0334(10) 0.7186(8) 0.042(6) Uiso 1 1 d . . .
O138 O 0.6865(12) 0.5205(9) 0.6035(8) 0.032(5) Uiso 1 1 d . . .
O139 O 0.2265(13) 0.5019(10) 0.6368(8) 0.038(6) Uiso 1 1 d . . .
O140 O 0.7493(12) 0.5470(9) 0.8440(8) 0.028(5) Uiso 1 1 d . . .
O141 O 0.1084(14) 0.6165(11) 0.7581(9) 0.045(6) Uiso 1 1 d . . .
O142 O 0.5571(13) 0.9791(10) 0.7237(8) 0.033(5) Uiso 1 1 d . . .
O143 O 0.1191(13) 0.6983(10) 0.6697(8) 0.034(6) Uiso 1 1 d . . .
O144 O 0.3512(14) 0.7609(10) 1.0068(8) 0.041(6) Uiso 1 1 d . . .
O145 O 0.2693(13) 1.2236(10) 0.6939(8) 0.040(6) Uiso 1 1 d . . .
O146 O 0.1679(16) 0.8966(12) 0.9514(10) 0.057(7) Uiso 1 1 d . . .
O147 O 0.0087(13) 0.9617(10) 0.6488(8) 0.035(6) Uiso 1 1 d . . .
O148 O 0.1244(15) 1.1450(11) 0.5529(9) 0.049(7) Uiso 1 1 d . . .
O149 O 0.7005(14) 0.9694(11) 0.7221(9) 0.044(6) Uiso 1 1 d . . .
O150 O 0.0345(14) 0.6947(11) 0.6091(9) 0.044(6) Uiso 1 1 d . . .
O151 O 0.6202(16) 0.7405(13) 0.7735(10) 0.063(8) Uiso 1 1 d . . .
O1W O 0.2390(15) 0.9862(11) 0.7009(9) 0.051(7) Uiso 1 1 d . . .
O2W O 0.6494(14) 0.6674(11) 0.8623(9) 0.048(7) Uiso 1 1 d . . .
O3W O 0.4627(13) 0.4392(10) 0.5908(8) 0.033(5) Uiso 1 1 d . . .
O4W O 0.7636(12) 0.7534(9) 0.7679(8) 0.031(5) Uiso 1 1 d . . .
O5W O 0.7715(18) 0.8149(14) 0.6696(12) 0.079(9) Uiso 1 1 d . . .
O6W O 0.1183(14) 0.9311(11) 0.8082(9) 0.044(6) Uiso 1 1 d . . .
O7W O 0.113(2) 0.8007(16) 0.8806(13) 0.095(11) Uiso 1 1 d . . .
O8W O 0.5046(14) 0.6909(11) 0.6474(9) 0.043(6) Uiso 1 1 d . . .
O9W O 0.5671(14) 0.6352(11) 0.5525(9) 0.047(7) Uiso 1 1 d . . .
O10W O 0.5771(15) 0.8003(11) 0.6002(9) 0.050(7) Uiso 1 1 d . . .
O11W O 0.6576(19) 0.7500(14) 0.5069(12) 0.080(10) Uiso 1 1 d . . .
O12W O 0.4031(12) 0.6193(9) 0.7431(8) 0.031(5) Uiso 1 1 d . . .
O13W O 0.3407(15) 0.4951(11) 0.7490(9) 0.052(7) Uiso 1 1 d . . .
O14W O 0.3187(17) 0.6218(13) 0.8447(11) 0.067(8) Uiso 1 1 d . . .
O15W O 0.2483(16) 0.5041(12) 0.8573(10) 0.062(8) Uiso 1 1 d . . .
K1 K 0.4018(5) 0.8197(4) 0.6372(3) 0.046(2) Uani 1 1 d . . .
K2 K 0.4997(5) 0.5969(4) 0.8080(3) 0.045(2) Uani 1 1 d . . .
K3 K 0.5527(5) 0.6168(4) 0.9562(3) 0.053(2) Uani 1 1 d . . .
K4 K 0.3361(6) 1.0613(5) 0.6226(3) 0.060(3) Uani 1 1 d . . .
K5 K 0.4399(7) 0.8408(4) 0.7884(3) 0.065(3) Uani 1 1 d U . .
K6 K 0.3151(6) 0.6486(5) 0.9985(4) 0.072(3) Uani 1 1 d U . .
K7 K -0.0025(7) 0.6279(6) 0.7132(4) 0.088(4) Uani 1 1 d U . .
Na1 Na 0.4289(7) 0.7013(6) 1.0769(4) 0.035(3) Uani 1 1 d U . .
Na2 Na 0.8138(9) 0.3744(8) 0.4943(6) 0.057(4) Uani 1 1 d U . .
Na3 Na 0.3931(11) 0.2975(8) 0.8930(6) 0.065(5) Uani 1 1 d U . .
Na4 Na 0.3469(13) 1.0771(10) 1.0201(8) 0.104(7) Uiso 1 1 d . . .
Na5 Na 0.0492(13) 1.1288(10) 0.4700(8) 0.097(7) Uiso 1 1 d . . .
Na6 Na 0.4048(14) 0.4655(11) 0.5081(9) 0.076(7) Uiso 0.78 1 d P . .
Na7 Na -0.0633(17) 1.0703(13) 0.5720(11) 0.076(8) Uiso 0.65 1 d P . .
Na8 Na -0.219(2) 0.9526(15) 0.6307(12) 0.091(10) Uiso 0.62 1 d P . .
Na9 Na 0.475(2) 0.2190(17) 0.6881(14) 0.110(12) Uiso 0.63 1 d P . .
Na10 Na 0.2399(16) 0.7973(12) 0.3731(10) 0.098(8) Uiso 0.83 1 d P . .
Na11 Na -0.100(2) 0.9173(17) 0.8068(14) 0.112(11) Uiso 0.66 1 d P . .
Na12 Na 0.599(3) 0.190(2) 0.7838(17) 0.104(14) Uiso 0.50 1 d P . .
Na13 Na 0.668(3) 1.075(2) 0.5906(18) 0.100(15) Uiso 0.46 1 d P . .
Na14 Na 0.798(3) 0.170(3) 0.959(2) 0.073(16) Uiso 0.31 1 d P . .
Na15 Na 0.125(4) 0.677(3) 0.860(2) 0.107(19) Uiso 0.37 1 d P . .
Na16 Na 0.623(3) 0.940(2) 0.6232(18) 0.064(13) Uiso 0.35 1 d P . .
Na17 Na 0.227(3) 1.112(2) 0.4550(19) 0.086(15) Uiso 0.39 1 d P . .
Na18 Na -0.088(4) 0.724(3) 0.831(2) 0.045(15) Uiso 0.24 1 d P . .
Na19 Na 0.360(3) 0.376(2) 0.6704(17) 0.103(14) Uiso 0.49 1 d P . .
Na20 Na 0.085(4) 1.268(3) 0.755(2) 0.100(18) Uiso 0.37 1 d P . .
Na21 Na 0.950(4) 0.508(3) 0.623(2) 0.072(18) Uiso 0.28 1 d P . .
Na22 Na 0.985(5) 0.259(4) 0.852(3) 0.09(2) Uiso 0.25 1 d P . .
Na23 Na 0.891(4) 0.774(3) 0.607(2) 0.055(16) Uiso 0.25 1 d P . .
Na24 Na 0.4634(17) 1.0759(13) 0.4583(11) 0.063(8) Uiso 0.57 1 d P . .
OW2 O 0.3208(14) 0.7475(11) 0.7201(9) 0.049(7) Uiso 1 1 d . . .
OW3 O 0.5757(13) 0.6614(10) 0.7192(8) 0.040(6) Uiso 1 1 d . . .
OW4 O 0.4481(16) 1.1185(12) 0.9377(10) 0.064(8) Uiso 1 1 d . . .
OW5 O 0.3657(16) 0.5695(12) 0.9326(10) 0.061(8) Uiso 1 1 d . . .
OW6 O 0.618(2) 0.5716(17) 1.0405(14) 0.080(11) Uiso 0.85 1 d P . .
OW7 O 0.471(2) 0.8614(17) 0.6868(14) 0.058(11) Uiso 0.70 1 d P . .
OW8 O 0.424(2) 0.7155(17) 0.8338(14) 0.066(11) Uiso 0.74 1 d P . .
OW9 O 0.449(3) 1.100(2) 0.548(2) 0.080(16) Uiso 0.58 1 d P . .
OW10 O -0.062(4) 0.748(3) 0.727(2) 0.058(19) Uiso 0.40 1 d P . .
OW11 O 0.380(4) 0.822(3) 1.092(3) 0.10(2) Uiso 0.52 1 d P . .
OW12 O 0.512(5) 0.216(4) 0.877(3) 0.09(3) Uiso 0.41 1 d P . .
OW13 O 0.321(3) 0.222(2) 0.9121(17) 0.088(14) Uiso 0.73 1 d P . .
OW16 O 0.830(3) 0.294(2) 0.5894(18) 0.071(14) Uiso 0.60 1 d P . .
OW17 O -0.146(4) 0.868(3) 0.746(2) 0.12(2) Uiso 0.65 1 d P . .
OW18 O 0.570(4) 1.045(3) 0.581(3) 0.09(2) Uiso 0.51 1 d P . .
OW19 O 0.349(3) 0.729(2) 0.3898(19) 0.110(17) Uiso 0.73 1 d P . .
OW20 O 0.010(3) 0.666(2) 0.834(2) 0.079(16) Uiso 0.58 1 d P . .

loop_
_atom_site_aniso_label
_atom_site_aniso_U_11
_atom_site_aniso_U_22
_atom_site_aniso_U_33
_atom_site_aniso_U_23
_atom_site_aniso_U_13
_atom_site_aniso_U_12
W1 0.0324(9) 0.0336(7) 0.0258(7) -0.0094(6) -0.0061(7) -0.0142(7)
W2 0.0330(9) 0.0315(7) 0.0195(7) -0.0098(6) -0.0062(6) -0.0086(6)
W3 0.0264(8) 0.0417(8) 0.0249(8) -0.0074(6) -0.0074(7) -0.0135(7)
W4 0.0299(9) 0.0415(8) 0.0188(7) -0.0050(6) -0.0089(7) -0.0114(7)
W5 0.0249(8) 0.0302(7) 0.0181(7) -0.0043(6) -0.0045(6) -0.0084(6)
W6 0.0281(8) 0.0343(7) 0.0202(7) -0.0055(6) -0.0037(6) -0.0128(6)
W7 0.0242(8) 0.0431(8) 0.0301(8) -0.0079(7) -0.0090(7) -0.0067(7)
W8 0.0304(9) 0.0390(8) 0.0241(8) -0.0043(6) -0.0113(7) -0.0057(7)
W9 0.0308(9) 0.0287(7) 0.0247(7) -0.0035(6) -0.0062(7) -0.0096(6)
W10 0.0299(9) 0.0343(7) 0.0222(7) -0.0066(6) -0.0045(7) -0.0096(6)
W11 0.0291(9) 0.0335(7) 0.0313(8) -0.0087(6) -0.0046(7) -0.0029(7)
W12 0.0358(9) 0.0277(7) 0.0286(8) -0.0042(6) -0.0108(7) -0.0019(6)
W13 0.0546(11) 0.0275(7) 0.0312(8) -0.0041(6) -0.0141(8) -0.0107(7)
W14 0.0435(10) 0.0354(8) 0.0304(8) -0.0103(6) -0.0079(8) -0.0051(7)
W15 0.0464(10) 0.0340(7) 0.0229(7) -0.0036(6) -0.0074(7) -0.0184(7)
W16 0.0446(10) 0.0334(7) 0.0225(7) -0.0068(6) -0.0030(7) -0.0144(7)
W17 0.0583(11) 0.0321(7) 0.0255(8) -0.0130(6) -0.0082(8) -0.0117(7)
W18 0.0617(12) 0.0271(7) 0.0322(8) -0.0061(6) -0.0140(8) -0.0204(7)
W19 0.0438(10) 0.0302(7) 0.0260(8) -0.0027(6) -0.0059(7) -0.0190(7)
W20 0.0438(10) 0.0356(7) 0.0195(7) -0.0050(6) -0.0062(7) -0.0189(7)
W21 0.0542(11) 0.0338(7) 0.0252(8) -0.0126(6) -0.0097(8) -0.0142(7)
W22 0.0543(11) 0.0330(7) 0.0342(9) -0.0112(7) -0.0107(8) -0.0216(8)
W23 0.0430(10) 0.0361(8) 0.0277(8) -0.0068(6) -0.0099(7) -0.0184(7)
W24 0.0457(10) 0.0316(7) 0.0228(7) -0.0072(6) -0.0101(7) -0.0156(7)
W25 0.0323(9) 0.0337(7) 0.0207(7) -0.0112(6) -0.0050(7) -0.0070(6)
W26 0.0412(9) 0.0261(7) 0.0219(7) -0.0070(6) -0.0082(7) -0.0125(6)
W27 0.0401(9) 0.0234(7) 0.0277(8) -0.0049(6) -0.0092(7) -0.0051(6)
W28 0.0287(9) 0.0310(7) 0.0280(8) -0.0092(6) -0.0036(7) -0.0021(6)
W29 0.0308(8) 0.0244(6) 0.0198(7) -0.0048(5) -0.0049(6) -0.0102(6)
W30 0.0278(8) 0.0305(7) 0.0182(7) -0.0048(6) -0.0041(6) -0.0076(6)
W31 0.0318(9) 0.0277(7) 0.0280(8) -0.0045(6) -0.0094(7) -0.0051(6)
W32 0.0239(8) 0.0338(7) 0.0302(8) -0.0088(6) -0.0039(7) -0.0030(6)
W33 0.0293(8) 0.0338(7) 0.0225(7) -0.0052(6) -0.0044(7) -0.0121(6)
W34 0.0285(8) 0.0286(7) 0.0217(7) -0.0061(6) -0.0041(6) -0.0112(6)
W35 0.0324(9) 0.0353(7) 0.0210(7) -0.0027(6) -0.0092(7) -0.0149(7)
W36 0.0273(8) 0.0392(8) 0.0261(8) -0.0051(6) -0.0080(7) -0.0137(7)
W37 0.0448(10) 0.0325(7) 0.0337(8) -0.0100(6) -0.0152(8) -0.0027(7)
W38 0.0402(10) 0.0341(7) 0.0334(8) -0.0102(6) -0.0119(8) -0.0128(7)
W39 0.0328(9) 0.0318(7) 0.0234(7) -0.0114(6) -0.0089(7) -0.0074(6)
W40 0.0487(11) 0.0394(8) 0.0388(9) -0.0107(7) -0.0177(8) -0.0096(8)
W41 0.0481(11) 0.0367(8) 0.0367(9) -0.0105(7) -0.0164(8) -0.0075(7)
Mn1 0.013(2) 0.017(2) 0.010(2) 0.0042(17) -0.0040(19) -0.0065(19)
Mn2 0.035(3) 0.035(3) 0.031(3) -0.004(2) -0.012(3) -0.012(3)
P1 0.027(5) 0.025(4) 0.011(4) 0.001(3) -0.005(4) -0.012(4)
P2 0.026(5) 0.030(4) 0.016(4) -0.007(3) -0.007(4) -0.006(4)
P3 0.038(6) 0.022(4) 0.025(5) -0.002(4) -0.010(4) -0.009(4)
P4 0.046(6) 0.021(4) 0.025(5) -0.006(4) -0.009(5) -0.013(4)
P5 0.035(6) 0.024(4) 0.014(4) -0.004(3) -0.008(4) -0.010(4)
P6 0.023(5) 0.026(4) 0.016(4) -0.005(3) -0.002(4) -0.009(4)
K1 0.036(5) 0.052(5) 0.048(5) -0.017(4) -0.014(4) -0.001(4)
K2 0.047(6) 0.054(5) 0.037(5) -0.017(4) -0.009(4) -0.011(4)
K3 0.061(7) 0.056(5) 0.049(6) -0.019(4) -0.001(5) -0.028(5)
K4 0.060(7) 0.070(6) 0.049(6) -0.024(5) -0.005(5) -0.011(5)
K5 0.111(7) 0.049(5) 0.050(5) -0.026(4) -0.020(5) -0.023(5)
K6 0.084(7) 0.064(5) 0.068(6) -0.003(5) -0.011(5) -0.036(5)
K7 0.068(7) 0.120(7) 0.076(6) -0.004(6) -0.020(6) -0.040(6)
Na1 0.035(7) 0.041(6) 0.025(6) 0.018(5) -0.024(5) -0.016(5)
Na2 0.053(8) 0.075(8) 0.051(7) -0.037(6) -0.005(6) -0.012(6)
Na3 0.081(9) 0.066(8) 0.052(8) -0.015(6) -0.010(7) -0.027(7)

loop_
_atom_type_symbol
_atom_type_description
_atom_type_scat_dispersion_real
_atom_type_scat_dispersion_imag
_atom_type_scat_source
O O 0.0106 0.0060 'International Tables Vol C Tables 4.2.6.8 and 6.1.1.4'
H H 0.0000 0.0000 'International Tables Vol C Tables 4.2.6.8 and 6.1.1.4'
W W -0.8490 6.8722 'International Tables Vol C Tables 4.2.6.8 and 6.1.1.4'
P P 0.1023 0.0942 'International Tables Vol C Tables 4.2.6.8 and 6.1.1.4'
Mn Mn 0.3368 0.7283 'International Tables Vol C Tables 4.2.6.8 and 6.1.1.4'
K K 0.2009 0.2494 'International Tables Vol C Tables 4.2.6.8 and 6.1.1.4'
Na Na 0.0362 0.0249 'International Tables Vol C Tables 4.2.6.8 and 6.1.1.4'

loop_
_geom_angle_atom_site_label_1
_geom_angle_atom_site_label_2
_geom_angle_atom_site_label_3
_geom_angle
_geom_angle_site_symmetry_1
_geom_angle_site_symmetry_3
_geom_angle_publ_flag
O139 W1 O14 101.6(10) . . ?
O139 W1 O10 100.4(10) . . ?
O14 W1 O10 90.8(9) . . ?
O139 W1 O91 101.2(10) . . ?
O14 W1 O91 90.9(9) . . ?
O10 W1 O91 157.5(8) . . ?
O139 W1 O25 96.4(9) . . ?
O14 W1 O25 161.9(8) . . ?
O10 W1 O25 87.3(8) . . ?
O91 W1 O25 84.2(9) . . ?
O139 W1 O24 173.4(10) . . ?
O14 W1 O24 82.4(8) . . ?
O10 W1 O24 84.7(8) . . ?
O91 W1 O24 73.3(8) . . ?
O25 W1 O24 79.5(7) . . ?
O81 W2 O29 101.5(10) . . ?
O81 W2 O55 100.7(10) . . ?
O29 W2 O55 86.4(9) . . ?
O81 W2 O86 97.6(10) . . ?
O29 W2 O86 91.6(8) . . ?
O55 W2 O86 161.6(9) . . ?
O81 W2 O91 100.7(10) . . ?
O29 W2 O91 157.8(9) . . ?
O55 W2 O91 90.5(9) . . ?
O86 W2 O91 84.5(8) . . ?
O81 W2 O24 173.6(8) . . ?
O29 W2 O24 84.5(8) . . ?
O55 W2 O24 81.7(8) . . ?
O86 W2 O24 79.9(8) . . ?
O91 W2 O24 73.3(8) . . ?
O150 W3 O143 103.5(10) . . ?
O150 W3 O35 97.3(10) . . ?
O143 W3 O35 94.7(9) . . ?
O150 W3 O82 99.8(10) . . ?
O143 W3 O82 156.2(10) . . ?
O35 W3 O82 87.3(9) . . ?
O150 W3 O14 94.0(10) . . ?
O143 W3 O14 87.1(9) . . ?
O35 W3 O14 167.8(9) . . ?
O82 W3 O14 86.4(9) . . ?
O150 W3 O17 170.1(10) . . ?
O143 W3 O17 84.8(8) . . ?
O35 W3 O17 87.3(8) . . ?
O82 W3 O17 71.6(8) . . ?
O14 W3 O17 80.8(7) . . ?
O150 W3 K7 50.6(8) . . ?
O143 W3 K7 53.0(7) . . ?
O35 W3 K7 102.7(7) . . ?
O82 W3 K7 149.3(6) . . ?
O14 W3 K7 88.0(6) . . ?
O17 W3 K7 136.9(5) . . ?
O121 W4 O80 103.1(10) . . ?
O121 W4 O82 100.2(10) . . ?
O80 W4 O82 156.8(9) . . ?
O121 W4 O55 97.0(10) . . ?
O80 W4 O55 85.2(9) . . ?
O82 W4 O55 91.8(9) . . ?
O121 W4 O71 95.3(9) . . ?
O80 W4 O71 92.2(8) . . ?
O82 W4 O71 85.8(9) . . ?
O55 W4 O71 167.7(8) . . ?
O121 W4 O17 172.7(9) . . ?
O80 W4 O17 84.2(8) . . ?
O82 W4 O17 72.6(8) . . ?
O55 W4 O17 82.3(8) . . ?
O71 W4 O17 85.5(7) . . ?
O103 W5 O89 100.6(10) . . ?
O103 W5 O48 97.6(10) . . ?
O89 W5 O48 95.0(9) . . ?
O103 W5 O29 94.2(9) . . ?
O89 W5 O29 95.0(8) . . ?
O48 W5 O29 162.9(9) . . ?
O103 W5 O80 89.9(10) . . ?
O89 W5 O80 168.7(9) . . ?
O48 W5 O80 88.0(8) . . ?
O29 W5 O80 79.6(8) . . ?
O103 W5 O94 170.0(9) . . ?
O89 W5 O94 88.6(9) . . ?
O48 W5 O94 85.4(8) . . ?
O29 W5 O94 81.0(8) . . ?
O80 W5 O94 80.7(8) . . ?
O103 W5 K1 137.6(7) . . ?
O89 W5 K1 55.2(7) . . ?
O48 W5 K1 56.7(6) . . ?
O29 W5 K1 119.8(6) . . ?
O80 W5 K1 118.8(6) . . ?
O94 W5 K1 51.5(5) . . ?
O141 W6 O117 100.9(10) . . ?
O141 W6 O3 96.4(10) . . ?
O117 W6 O3 95.0(9) . . ?
O141 W6 O10 96.3(10) . . ?
O117 W6 O10 97.9(9) . . ?
O3 W6 O10 159.8(8) . . ?
O141 W6 O143 88.7(10) . . ?
O117 W6 O143 170.1(9) . . ?
O3 W6 O143 81.5(8) . . ?
O10 W6 O143 83.2(8) . . ?
O141 W6 O1 167.7(9) . . ?
O117 W6 O1 91.4(9) . . ?
O3 W6 O1 82.0(8) . . ?
O10 W6 O1 82.3(8) . . ?
O143 W6 O1 79.0(8) . . ?
O141 W6 K7 39.9(8) . . ?
O117 W6 K7 140.2(7) . . ?
O3 W6 K7 96.3(6) . . ?
O10 W6 K7 83.7(6) . . ?
O143 W6 K7 49.7(6) . . ?
O1 W6 K7 128.0(5) . . ?
O130 W7 O4 100.3(9) . . ?
O130 W7 O147 96.3(9) . . ?
O4 W7 O147 89.7(9) . . ?
O130 W7 O35 95.9(9) . . ?
O4 W7 O35 90.3(9) . . ?
O147 W7 O35 167.5(9) . . ?
O130 W7 O122 103.5(10) . . ?
O4 W7 O122 156.1(10) . . ?
O147 W7 O122 86.2(9) . . ?
O35 W7 O122 88.8(9) . . ?
O130 W7 O110 172.8(8) . . ?
O4 W7 O110 72.7(8) . . ?
O147 W7 O110 81.8(9) . . ?
O35 W7 O110 86.3(8) . . ?
O122 W7 O110 83.4(9) . . ?
O106 W8 O40 102.0(10) . . ?
O106 W8 O71 98.4(9) . . ?
O40 W8 O71 96.9(9) . . ?
O106 W8 O7 95.5(9) . . ?
O40 W8 O7 85.5(9) . . ?
O71 W8 O7 165.1(9) . . ?
O106 W8 O4 101.3(10) . . ?
O40 W8 O4 155.2(8) . . ?
O71 W8 O4 87.9(8) . . ?
O7 W8 O4 84.0(9) . . ?
O106 W8 O110 171.3(10) . . ?
O40 W8 O110 84.9(8) . . ?
O71 W8 O110 85.8(8) . . ?
O7 W8 O110 79.7(8) . . ?
O4 W8 O110 71.1(8) . . ?
O114 W9 O6 101.8(10) . . ?
O114 W9 O48 96.9(10) . . ?
O6 W9 O48 95.3(9) . . ?
O114 W9 O2 94.6(10) . . ?
O6 W9 O2 96.8(9) . . ?
O48 W9 O2 161.2(9) . . ?
O114 W9 O40 90.0(9) . . ?
O6 W9 O40 168.1(9) . . ?
O48 W9 O40 85.0(8) . . ?
O2 W9 O40 80.2(8) . . ?
O114 W9 O56 170.7(9) . . ?
O6 W9 O56 87.5(8) . . ?
O48 W9 O56 82.9(8) . . ?
O2 W9 O56 83.4(8) . . ?
O40 W9 O56 80.7(7) . . ?
O114 W9 K1 136.4(8) . . ?
O6 W9 K1 53.8(6) . . ?
O48 W9 K1 57.0(6) . . ?
O2 W9 K1 121.2(6) . . ?
O40 W9 K1 118.0(5) . . ?
O56 W9 K1 50.6(5) . . ?
O114 W9 K4 97.7(7) . . ?
O6 W9 K4 40.9(7) . . ?
O48 W9 K4 135.9(6) . . ?
O2 W9 K4 56.4(6) . . ?
O40 W9 K4 136.3(6) . . ?
O56 W9 K4 88.8(5) . . ?
K1 W9 K4 84.63(19) . . ?
O105 W10 O3 99.3(9) . . ?
O105 W10 O60 96.4(9) . . ?
O3 W10 O60 94.6(9) . . ?
O105 W10 O122 98.4(10) . . ?
O3 W10 O122 90.3(9) . . ?
O60 W10 O122 163.4(9) . . ?
O105 W10 O107 92.1(9) . . ?
O3 W10 O107 168.0(10) . . ?
O60 W10 O107 87.6(8) . . ?
O122 W10 O107 84.5(9) . . ?
O105 W10 O43 174.6(8) . . ?
O3 W10 O43 86.1(8) . . ?
O60 W10 O43 83.1(8) . . ?
O122 W10 O43 81.5(9) . . ?
O107 W10 O43 82.5(8) . . ?
O53 W11 O107 104.3(11) . . ?
O53 W11 O88 98.7(10) . . ?
O107 W11 O88 157.0(10) . . ?
O53 W11 O137 100.5(11) . . ?
O107 W11 O137 91.3(9) . . ?
O88 W11 O137 85.1(9) . . ?
O53 W11 O147 99.3(10) . . ?
O107 W11 O147 88.9(9) . . ?
O88 W11 O147 86.8(9) . . ?
O137 W11 O147 159.5(10) . . ?
O53 W11 O108 171.7(9) . . ?
O107 W11 O108 84.0(9) . . ?
O88 W11 O108 73.0(9) . . ?
O137 W11 O108 79.4(9) . . ?
O147 W11 O108 80.3(9) . . ?
O148 W12 O7 101.6(10) . . ?
O148 W12 O2 103.4(11) . . ?
O7 W12 O2 90.0(10) . . ?
O148 W12 O88 100.0(11) . . ?
O7 W12 O88 91.3(10) . . ?
O2 W12 O88 155.8(9) . . ?
O148 W12 O46 96.3(10) . . ?
O7 W12 O46 161.9(9) . . ?
O2 W12 O46 87.7(9) . . ?
O88 W12 O46 83.6(9) . . ?
O148 W12 O108 171.6(11) . . ?
O7 W12 O108 83.0(8) . . ?
O2 W12 O108 83.4(8) . . ?
O88 W12 O108 72.7(8) . . ?
O46 W12 O108 78.9(8) . . ?
O145 W13 O61 102.0(9) . . ?
O145 W13 O95 103.0(10) . . ?
O61 W13 O95 89.5(9) . . ?
O145 W13 O18 99.4(10) . . ?
O61 W13 O18 90.9(9) . . ?
O95 W13 O18 157.0(8) . . ?
O145 W13 O33 93.2(9) . . ?
O61 W13 O33 164.8(8) . . ?
O95 W13 O33 87.6(9) . . ?
O18 W13 O33 86.0(9) . . ?
O145 W13 O125 172.0(10) . . ?
O61 W13 O125 83.2(8) . . ?
O95 W13 O125 83.0(8) . . ?
O18 W13 O125 74.2(8) . . ?
O33 W13 O125 81.7(8) . . ?
O145 W13 K4 93.9(8) . . ?
O61 W13 K4 136.8(7) . . ?
O95 W13 K4 47.6(6) . . ?
O18 W13 K4 125.9(6) . . ?
O33 W13 K4 40.9(7) . . ?
O125 W13 K4 86.2(6) . . ?
O50 W14 O75 104.5(11) . . ?
O50 W14 O64 99.1(11) . . ?
O75 W14 O64 91.2(8) . . ?
O50 W14 O52 98.0(11) . . ?
O75 W14 O52 88.6(8) . . ?
O64 W14 O52 162.4(10) . . ?
O50 W14 O18 98.0(11) . . ?
O75 W14 O18 157.3(10) . . ?
O64 W14 O18 87.8(9) . . ?
O52 W14 O18 85.6(8) . . ?
O50 W14 O125 171.2(10) . . ?
O75 W14 O125 84.2(8) . . ?
O64 W14 O125 79.5(9) . . ?
O52 W14 O125 83.0(8) . . ?
O18 W14 O125 73.3(8) . . ?
O135 W15 O36 101.2(10) . . ?
O135 W15 O142 95.2(10) . . ?
O36 W15 O142 97.1(9) . . ?
O135 W15 O95 95.7(10) . . ?
O36 W15 O95 96.0(9) . . ?
O142 W15 O95 161.0(9) . . ?
O135 W15 O129 169.5(10) . . ?
O36 W15 O129 89.2(9) . . ?
O142 W15 O129 82.8(9) . . ?
O95 W15 O129 83.7(9) . . ?
O135 W15 O116 90.7(10) . . ?
O36 W15 O116 167.9(9) . . ?
O142 W15 O116 83.8(8) . . ?
O95 W15 O116 80.5(8) . . ?
O129 W15 O116 78.9(8) . . ?
O135 W15 K4 96.5(8) . . ?
O36 W15 K4 44.3(7) . . ?
O142 W15 K4 141.2(6) . . ?
O95 W15 K4 52.4(6) . . ?
O129 W15 K4 91.4(6) . . ?
O116 W15 K4 132.9(6) . . ?
O146 W16 O109 98.6(10) . . ?
O146 W16 O136 94.0(11) . . ?
O109 W16 O136 94.8(9) . . ?
O146 W16 O8 97.1(10) . . ?
O109 W16 O8 93.4(8) . . ?
O136 W16 O8 165.1(9) . . ?
O146 W16 O75 94.4(10) . . ?
O109 W16 O75 167.0(9) . . ?
O136 W16 O75 84.0(9) . . ?
O8 W16 O75 85.3(8) . . ?
O146 W16 O21 174.8(10) . . ?
O109 W16 O21 86.6(8) . . ?
O136 W16 O21 85.2(9) . . ?
O8 W16 O21 82.8(8) . . ?
O75 W16 O21 80.4(8) . . ?
O119 W17 O63 98.4(11) . . ?
O119 W17 O123 100.2(11) . . ?
O63 W17 O123 87.7(9) . . ?
O119 W17 O52 94.9(11) . . ?
O63 W17 O52 166.6(10) . . ?
O123 W17 O52 92.1(9) . . ?
O119 W17 O136 104.8(11) . . ?
O63 W17 O136 88.6(9) . . ?
O123 W17 O136 155.0(10) . . ?
O52 W17 O136 85.9(9) . . ?
O119 W17 O72 170.2(10) . . ?
O63 W17 O72 81.0(9) . . ?
O123 W17 O72 70.0(8) . . ?
O52 W17 O72 86.3(8) . . ?
O136 W17 O72 85.0(9) . . ?
O74 W18 O116 104.9(11) . . ?
O74 W18 O90 100.2(10) . . ?
O116 W18 O90 96.0(10) . . ?
O74 W18 O123 97.2(10) . . ?
O116 W18 O123 156.9(9) . . ?
O90 W18 O123 86.3(9) . . ?
O74 W18 O61 93.3(9) . . ?
O116 W18 O61 87.1(9) . . ?
O90 W18 O61 164.9(9) . . ?
O123 W18 O61 85.2(9) . . ?
O74 W18 O72 168.1(10) . . ?
O116 W18 O72 86.0(9) . . ?
O90 W18 O72 83.1(8) . . ?
O123 W18 O72 71.5(8) . . ?
O61 W18 O72 82.4(8) . . ?
O74 W18 Na9 51.5(10) . 1_565 ?
O116 W18 Na9 57.7(9) . 1_565 ?
O90 W18 Na9 121.6(9) . 1_565 ?
O123 W18 Na9 138.6(8) . 1_565 ?
O61 W18 Na9 72.5(8) . 1_565 ?
O72 W18 Na9 135.9(8) . 1_565 ?
O149 W19 O142 98.2(10) . . ?
O149 W19 O47 96.0(11) . . ?
O142 W19 O47 94.9(9) . . ?
O149 W19 O54 93.5(10) . . ?
O142 W19 O54 93.6(9) . . ?
O47 W19 O54 166.2(9) . . ?
O149 W19 O97 93.3(10) . . ?
O142 W19 O97 168.3(10) . . ?
O47 W19 O97 85.8(9) . . ?
O54 W19 O97 83.7(8) . . ?
O149 W19 O11 174.7(9) . . ?
O142 W19 O11 87.1(9) . . ?
O47 W19 O11 83.9(9) . . ?
O54 W19 O11 85.7(8) . . ?
O97 W19 O11 81.4(8) . . ?
O144 W20 O69 102.0(10) . . ?
O144 W20 O109 95.2(10) . . ?
O69 W20 O109 98.8(9) . . ?
O144 W20 O76 93.1(10) . . ?
O69 W20 O76 96.2(9) . . ?
O109 W20 O76 160.9(8) . . ?
O144 W20 O23 90.1(9) . . ?
O69 W20 O23 167.6(9) . . ?
O109 W20 O23 82.5(8) . . ?
O76 W20 O23 80.4(8) . . ?
O144 W20 O99 171.0(9) . . ?
O69 W20 O99 86.9(8) . . ?
O109 W20 O99 82.4(8) . . ?
O76 W20 O99 86.7(8) . . ?
O23 W20 O99 81.0(7) . . ?
O144 W20 K6 53.2(8) . . ?
O69 W20 K6 50.3(7) . . ?
O109 W20 K6 90.7(6) . . ?
O76 W20 K6 108.0(6) . . ?
O23 W20 K6 142.1(6) . . ?
O99 W20 K6 135.2(5) . . ?
O144 W20 K3 95.2(8) . . ?
O69 W20 K3 45.8(7) . . ?
O109 W20 K3 144.5(6) . . ?
O76 W20 K3 51.0(6) . . ?
O23 W20 K3 131.3(6) . . ?
O99 W20 K3 91.7(5) . . ?
K6 W20 K3 69.2(2) . . ?
O101 W21 O23 105.7(10) . . ?
O101 W21 O63 98.3(10) . . ?
O23 W21 O63 96.7(9) . . ?
O101 W21 O49 97.0(10) . . ?
O23 W21 O49 87.0(9) . . ?
O63 W21 O49 162.7(10) . . ?
O101 W21 O132 97.5(9) . . ?
O23 W21 O132 156.3(9) . . ?
O63 W21 O132 84.4(9) . . ?
O49 W21 O132 85.6(8) . . ?
O101 W21 O12 168.8(9) . . ?
O23 W21 O12 84.8(8) . . ?
O63 W21 O12 83.8(9) . . ?
O49 W21 O12 79.7(8) . . ?
O132 W21 O12 71.7(8) . . ?
O34 W22 O132 100.4(11) . . ?
O34 W22 O65 98.2(11) . . ?
O132 W22 O65 93.1(9) . . ?
O34 W22 O54 102.4(10) . . ?
O132 W22 O54 157.0(8) . . ?
O65 W22 O54 86.1(9) . . ?
O34 W22 O90 94.8(10) . . ?
O132 W22 O90 88.5(9) . . ?
O65 W22 O90 166.4(9) . . ?
O54 W22 O90 87.2(9) . . ?
O34 W22 O12 172.9(10) . . ?
O132 W22 O12 72.7(8) . . ?
O65 W22 O12 83.9(8) . . ?
O54 W22 O12 84.4(7) . . ?
O90 W22 O12 83.6(8) . . ?
O62 W23 O97 101.9(11) . . ?
O62 W23 O133 100.2(10) . . ?
O97 W23 O133 92.1(9) . . ?
O62 W23 O65 97.8(10) . . ?
O97 W23 O65 87.6(9) . . ?
O133 W23 O65 161.7(10) . . ?
O62 W23 O57 99.8(10) . . ?
O97 W23 O57 158.1(10) . . ?
O133 W23 O57 86.3(9) . . ?
O65 W23 O57 87.3(9) . . ?
O62 W23 O27 171.8(9) . . ?
O97 W23 O27 86.3(9) . . ?
O133 W23 O27 79.7(8) . . ?
O65 W23 O27 82.0(8) . . ?
O57 W23 O27 72.0(8) . . ?
O77 W24 O49 101.0(10) . . ?
O77 W24 O76 98.5(10) . . ?
O49 W24 O76 88.8(9) . . ?
O77 W24 O57 102.2(10) . . ?
O49 W24 O57 90.6(9) . . ?
O76 W24 O57 159.0(9) . . ?
O77 W24 O102 97.4(10) . . ?
O49 W24 O102 161.6(9) . . ?
O76 W24 O102 89.9(9) . . ?
O57 W24 O102 84.1(9) . . ?
O77 W24 O27 175.1(10) . . ?
O49 W24 O27 81.6(8) . . ?
O76 W24 O27 85.7(8) . . ?
O57 W24 O27 73.5(8) . . ?
O102 W24 O27 80.0(8) . . ?
O77 W24 K3 92.1(7) . . ?
O49 W24 K3 138.5(7) . . ?
O76 W24 K3 50.2(6) . . ?
O57 W24 K3 125.0(6) . . ?
O102 W24 K3 41.2(7) . . ?
O27 W24 K3 88.5(5) . . ?
O131 W25 O138 101.4(10) . . ?
O131 W25 O37 100.4(10) . . ?
O138 W25 O37 88.4(9) . . ?
O131 W25 O26 99.7(9) . . ?
O138 W25 O26 158.6(9) . . ?
O37 W25 O26 91.7(8) . . ?
O131 W25 O84 98.5(10) . . ?
O138 W25 O84 87.7(9) . . ?
O37 W25 O84 161.2(9) . . ?
O26 W25 O84 85.4(8) . . ?
O131 W25 O100 173.6(9) . . ?
O138 W25 O100 84.4(8) . . ?
O37 W25 O100 82.3(8) . . ?
O26 W25 O100 74.3(8) . . ?
O84 W25 O100 79.0(8) . . ?
O104 W26 O111 103.3(10) . . ?
O104 W26 O19 99.7(9) . . ?
O111 W26 O19 87.8(8) . . ?
O104 W26 O26 97.2(10) . . ?
O111 W26 O26 159.4(8) . . ?
O19 W26 O26 90.8(8) . . ?
O104 W26 O134 97.9(9) . . ?
O111 W26 O134 90.0(8) . . ?
O19 W26 O134 162.3(8) . . ?
O26 W26 O134 85.1(8) . . ?
O104 W26 O100 170.9(9) . . ?
O111 W26 O100 85.4(8) . . ?
O19 W26 O100 83.0(7) . . ?
O26 W26 O100 74.0(8) . . ?
O134 W26 O100 79.3(7) . . ?
O127 W27 O87 103.5(10) . . ?
O127 W27 O19 94.9(9) . . ?
O87 W27 O19 85.4(9) . . ?
O127 W27 O51 97.3(9) . . ?
O87 W27 O51 92.4(9) . . ?
O19 W27 O51 167.8(8) . . ?
O127 W27 O30 99.9(10) . . ?
O87 W27 O30 156.3(9) . . ?
O19 W27 O30 89.0(9) . . ?
O51 W27 O30 88.2(9) . . ?
O127 W27 O32 170.9(10) . . ?
O87 W27 O32 85.0(8) . . ?
O19 W27 O32 82.6(7) . . ?
O51 W27 O32 85.3(8) . . ?
O30 W27 O32 71.4(8) . . ?
O124 W28 O41 103.8(10) . . ?
O124 W28 O30 97.4(10) . . ?
O41 W28 O30 158.5(11) . . ?
O124 W28 O42 95.5(10) . . ?
O41 W28 O42 92.5(9) . . ?
O30 W28 O42 89.0(9) . . ?
O124 W28 O37 97.4(10) . . ?
O41 W28 O37 84.9(9) . . ?
O30 W28 O37 88.8(9) . . ?
O42 W28 O37 167.1(9) . . ?
O124 W28 O32 171.2(8) . . ?
O41 W28 O32 84.9(9) . . ?
O30 W28 O32 73.8(9) . . ?
O42 W28 O32 85.2(8) . . ?
O37 W28 O32 82.0(8) . . ?
O92 W29 O13 103.4(10) . . ?
O92 W29 O39 96.4(9) . . ?
O13 W29 O39 94.0(9) . . ?
O92 W29 O111 94.8(8) . . ?
O13 W29 O111 96.7(9) . . ?
O39 W29 O111 162.2(9) . . ?
O92 W29 O87 89.5(9) . . ?
O13 W29 O87 166.9(9) . . ?
O39 W29 O87 86.8(8) . . ?
O111 W29 O87 79.5(8) . . ?
O92 W29 O9 169.7(8) . . ?
O13 W29 O9 86.7(9) . . ?
O39 W29 O9 84.7(8) . . ?
O111 W29 O9 81.8(7) . . ?
O87 W29 O9 80.4(7) . . ?
O92 W29 K2 137.5(7) . . ?
O13 W29 K2 52.8(7) . . ?
O39 W29 K2 57.3(6) . . ?
O111 W29 K2 120.1(5) . . ?
O87 W29 K2 118.2(5) . . ?
O9 W29 K2 50.9(5) . . ?
O92 W29 Na1 48.4(7) . 2_667 ?
O13 W29 Na1 136.7(8) . 2_667 ?
O39 W29 Na1 64.0(6) . 2_667 ?
O111 W29 Na1 115.2(6) . 2_667 ?
O87 W29 Na1 54.9(6) . 2_667 ?
O9 W29 Na1 124.6(5) . 2_667 ?
K2 W29 Na1 121.3(2) . 2_667 ?
O96 W30 O112 99.1(10) . . ?
O96 W30 O44 95.2(9) . . ?
O112 W30 O44 92.0(9) . . ?
O96 W30 O138 97.7(9) . . ?
O112 W30 O138 97.4(9) . . ?
O44 W30 O138 162.6(8) . . ?
O96 W30 O41 90.7(9) . . ?
O112 W30 O41 170.2(10) . . ?
O44 W30 O41 86.5(8) . . ?
O138 W30 O41 81.7(8) . . ?
O96 W30 O70 170.3(8) . . ?
O112 W30 O70 90.5(10) . . ?
O44 W30 O70 83.2(8) . . ?
O138 W30 O70 82.1(8) . . ?
O41 W30 O70 79.7(8) . . ?
O120 W31 O15 106.7(11) . . ?
O120 W31 O51 99.0(10) . . ?
O15 W31 O51 93.5(10) . . ?
O120 W31 O66 93.6(9) . . ?
O15 W31 O66 85.6(9) . . ?
O51 W31 O66 167.0(8) . . ?
O120 W31 O20 96.3(10) . . ?
O15 W31 O20 156.1(8) . . ?
O51 W31 O20 88.9(9) . . ?
O66 W31 O20 86.8(8) . . ?
O120 W31 O22 168.5(10) . . ?
O15 W31 O22 83.5(8) . . ?
O51 W31 O22 85.2(8) . . ?
O66 W31 O22 81.8(7) . . ?
O20 W31 O22 73.0(7) . . ?
O120 W31 K6 61.9(9) . 2_667 ?
O15 W31 K6 57.7(7) . 2_667 ?
O51 W31 K6 132.8(7) . 2_667 ?
O66 W31 K6 56.7(6) . 2_667 ?
O20 W31 K6 133.1(5) . 2_667 ?
O22 W31 K6 122.4(5) . 2_667 ?
O16 W32 O20 99.3(10) . . ?
O16 W32 O42 97.0(10) . . ?
O20 W32 O42 90.9(8) . . ?
O16 W32 O113 103.5(10) . . ?
O20 W32 O113 156.8(9) . . ?
O42 W32 O113 90.6(8) . . ?
O16 W32 O45 96.9(10) . . ?
O20 W32 O45 90.9(8) . . ?
O42 W32 O45 165.5(9) . . ?
O113 W32 O45 82.2(8) . . ?
O16 W32 O22 172.3(9) . . ?
O20 W32 O22 73.3(8) . . ?
O42 W32 O22 85.2(8) . . ?
O113 W32 O22 83.7(8) . . ?
O45 W32 O22 81.5(8) . . ?
O59 W33 O113 95.3(9) . . ?
O59 W33 O44 98.8(10) . . ?
O113 W33 O44 92.2(8) . . ?
O59 W33 O93 97.9(9) . . ?
O113 W33 O93 164.9(9) . . ?
O44 W33 O93 93.0(9) . . ?
O59 W33 O83 92.6(9) . . ?
O113 W33 O83 84.0(8) . . ?
O44 W33 O83 168.3(9) . . ?
O93 W33 O83 88.0(8) . . ?
O59 W33 O31 174.7(9) . . ?
O113 W33 O31 84.0(8) . . ?
O44 W33 O31 86.4(9) . . ?
O93 W33 O31 82.2(8) . . ?
O83 W33 O31 82.1(8) . . ?
O59 W33 K7 41.8(7) . 1_655 ?
O113 W33 K7 81.7(7) . 1_655 ?
O44 W33 K7 138.5(7) . 1_655 ?
O93 W33 K7 103.4(6) . 1_655 ?
O83 W33 K7 52.0(7) . 1_655 ?
O31 W33 K7 133.0(5) . 1_655 ?
O126 W34 O85 103.8(10) . . ?
O126 W34 O39 96.8(9) . . ?
O85 W34 O39 96.4(9) . . ?
O126 W34 O58 95.3(9) . . ?
O85 W34 O58 95.3(9) . . ?
O39 W34 O58 160.6(9) . . ?
O126 W34 O15 89.8(9) . . ?
O85 W34 O15 166.2(9) . . ?
O39 W34 O15 84.6(9) . . ?
O58 W34 O15 80.4(8) . . ?
O126 W34 O38 169.0(9) . . ?
O85 W34 O38 87.2(9) . . ?
O39 W34 O38 80.9(8) . . ?
O58 W34 O38 84.3(7) . . ?
O15 W34 O38 79.3(8) . . ?
O126 W34 K2 137.5(7) . . ?
O85 W34 K2 55.1(7) . . ?
O39 W34 K2 56.1(6) . . ?
O58 W34 K2 120.8(5) . . ?
O15 W34 K2 116.0(6) . . ?
O38 W34 K2 49.2(5) . . ?
O126 W34 K6 49.2(7) . 2_667 ?
O85 W34 K6 126.7(7) . 2_667 ?
O39 W34 K6 127.4(6) . 2_667 ?
O58 W34 K6 53.7(5) . 2_667 ?
O15 W34 K6 60.9(6) . 2_667 ?
O38 W34 K6 124.3(5) . 2_667 ?
K2 W34 K6 173.4(2) . 2_667 ?
O126 W34 K3 100.2(7) . . ?
O85 W34 K3 39.5(7) . . ?
O39 W34 K3 135.4(6) . . ?
O58 W34 K3 56.2(6) . . ?
O15 W34 K3 136.0(6) . . ?
O38 W34 K3 88.8(5) . . ?
K2 W34 K3 84.59(19) . . ?
K6 W34 K3 94.1(2) 2_667 . ?
O68 W35 O66 99.2(9) . . ?
O68 W35 O58 101.2(9) . . ?
O66 W35 O58 88.5(9) . . ?
O68 W35 O73 101.0(9) . . ?
O66 W35 O73 90.9(9) . . ?
O58 W35 O73 157.5(8) . . ?
O68 W35 O78 97.1(9) . . ?
O66 W35 O78 163.7(9) . . ?
O58 W35 O78 88.6(9) . . ?
O73 W35 O78 85.7(9) . . ?
O68 W35 O140 173.2(8) . . ?
O66 W35 O140 84.3(8) . . ?
O58 W35 O140 84.6(8) . . ?
O73 W35 O140 73.0(8) . . ?
O78 W35 O140 79.5(8) . . ?
O68 W35 K6 55.8(6) . 2_667 ?
O66 W35 K6 65.0(7) . 2_667 ?
O58 W35 K6 58.7(6) . 2_667 ?
O73 W35 K6 139.8(6) . 2_667 ?
O78 W35 K6 126.0(7) . 2_667 ?
O140 W35 K6 130.9(5) . 2_667 ?
O68 W35 K3 98.1(7) . . ?
O66 W35 K3 134.4(7) . . ?
O58 W35 K3 46.7(6) . . ?
O73 W35 K3 126.4(6) . . ?
O78 W35 K3 42.3(7) . . ?
O140 W35 K3 83.4(6) . . ?
K6 W35 K3 91.6(2) 2_667 . ?
O5 W36 O45 100.1(10) . . ?
O5 W36 O83 103.8(10) . . ?
O45 W36 O83 88.3(9) . . ?
O5 W36 O73 99.1(9) . . ?
O45 W36 O73 88.2(8) . . ?
O83 W36 O73 157.1(9) . . ?
O5 W36 O79 97.2(10) . . ?
O45 W36 O79 162.3(9) . . ?
O83 W36 O79 90.8(9) . . ?
O73 W36 O79 85.8(8) . . ?
O5 W36 O140 173.3(9) . . ?
O45 W36 O140 81.7(8) . . ?
O83 W36 O140 82.7(8) . . ?
O73 W36 O140 74.4(8) . . ?
O79 W36 O140 80.7(8) . . ?
O5 W36 K7 50.1(8) . 1_655 ?
O45 W36 K7 86.7(7) . 1_655 ?
O83 W36 K7 55.2(7) . 1_655 ?
O73 W36 K7 147.1(6) . 1_655 ?
O79 W36 K7 107.2(7) . 1_655 ?
O140 W36 K7 136.6(5) . 1_655 ?
O28 W37 O46 102.2(10) . . ?
O28 W37 O33 98.3(10) . . ?
O46 W37 O33 92.9(9) . . ?
O28 W37 O137 101.5(11) . . ?
O46 W37 O137 87.5(10) . . ?
O33 W37 O137 159.6(9) . . ?
O28 W37 O64 100.2(11) . . ?
O46 W37 O64 156.9(9) . . ?
O33 W37 O64 89.3(9) . . ?
O137 W37 O64 82.7(9) . . ?
O28 W37 O1W 176.5(11) . . ?
O46 W37 O1W 74.5(9) . . ?
O33 W37 O1W 80.5(8) . . ?
O137 W37 O1W 79.9(9) . . ?
O64 W37 O1W 83.2(9) . . ?
O28 W37 K4 125.9(9) . . ?
O46 W37 K4 53.0(7) . . ?
O33 W37 K4 47.0(7) . . ?
O137 W37 K4 121.0(8) . . ?
O64 W37 K4 116.0(7) . . ?
O1W W37 K4 51.1(6) . . ?
O98 W38 O78 101.4(9) . . ?
O98 W38 O102 101.5(11) . . ?
O78 W38 O102 92.5(10) . . ?
O98 W38 O79 98.4(10) . . ?
O78 W38 O79 88.8(9) . . ?
O102 W38 O79 159.3(9) . . ?
O98 W38 O133 98.9(9) . . ?
O78 W38 O133 159.4(9) . . ?
O102 W38 O133 86.9(10) . . ?
O79 W38 O133 84.7(9) . . ?
O98 W38 O2W 177.5(9) . . ?
O78 W38 O2W 76.1(8) . . ?
O102 W38 O2W 78.3(9) . . ?
O79 W38 O2W 82.0(9) . . ?
O133 W38 O2W 83.6(8) . . ?
O98 W38 K3 125.9(8) . . ?
O78 W38 K3 52.2(7) . . ?
O102 W38 K3 46.3(7) . . ?
O79 W38 K3 122.9(6) . . ?
O133 W38 K3 116.6(7) . . ?
O2W W38 K3 52.2(6) . . ?
O118 W39 O25 99.0(10) . . ?
O118 W39 O134 101.3(9) . . ?
O25 W39 O134 87.9(9) . . ?
O118 W39 O84 99.6(10) . . ?
O25 W39 O84 161.3(9) . . ?
O134 W39 O84 89.9(9) . . ?
O118 W39 O86 98.3(9) . . ?
O25 W39 O86 89.2(9) . . ?
O134 W39 O86 160.4(8) . . ?
O84 W39 O86 86.7(9) . . ?
O118 W39 O3W 178.4(10) . . ?
O25 W39 O3W 79.6(8) . . ?
O134 W39 O3W 77.9(8) . . ?
O84 W39 O3W 81.8(8) . . ?
O86 W39 O3W 82.4(7) . . ?
O151 W40 O128 97.7(13) . . ?
O151 W40 O47 102.1(12) . . ?
O128 W40 O47 98.9(11) . . ?
O151 W40 O93 97.3(11) . . ?
O128 W40 O93 100.7(11) . . ?
O47 W40 O93 150.2(10) . . ?
O151 W40 O5W 165.8(12) . . ?
O128 W40 O5W 96.4(12) . . ?
O47 W40 O5W 75.6(11) . . ?
O93 W40 O5W 80.0(10) . . ?
O151 W40 O4W 89.8(10) . . ?
O128 W40 O4W 172.4(11) . . ?
O47 W40 O4W 80.5(8) . . ?
O93 W40 O4W 77.2(8) . . ?
O5W W40 O4W 76.1(9) . . ?
O115 W41 O67 103.5(13) . . ?
O115 W41 O60 99.9(10) . . ?
O67 W41 O60 100.0(10) . . ?
O115 W41 O8 97.4(10) . . ?
O67 W41 O8 100.2(10) . . ?
O60 W41 O8 149.4(9) . . ?
O115 W41 O7W 167.0(12) . . ?
O67 W41 O7W 89.4(12) . . ?
O60 W41 O7W 78.8(11) . . ?
O8 W41 O7W 78.7(10) . . ?
O115 W41 O6W 87.6(10) . . ?
O67 W41 O6W 168.8(11) . . ?
O60 W41 O6W 76.9(8) . . ?
O8 W41 O6W 78.9(8) . . ?
O7W W41 O6W 79.5(10) . . ?
O89 Mn1 O112 168.1(9) . . ?
O89 Mn1 O10W 91.3(9) . . ?
O112 Mn1 O10W 97.9(9) . . ?
O89 Mn1 O8W 87.9(9) . . ?
O112 Mn1 O8W 85.6(9) . . ?
O10W Mn1 O8W 84.3(9) . . ?
O89 Mn1 O11W 94.6(10) . . ?
O112 Mn1 O11W 92.7(11) . . ?
O10W Mn1 O11W 90.8(10) . . ?
O8W Mn1 O11W 174.5(10) . . ?
O89 Mn1 O9W 83.7(8) . . ?
O112 Mn1 O9W 86.6(9) . . ?
O10W Mn1 O9W 173.9(10) . . ?
O8W Mn1 O9W 92.0(9) . . ?
O11W Mn1 O9W 93.1(10) . . ?
O89 Mn1 K1 52.7(6) . . ?
O112 Mn1 K1 127.5(7) . . ?
O10W Mn1 K1 57.1(7) . . ?
O8W Mn1 K1 50.0(6) . . ?
O11W Mn1 K1 128.5(8) . . ?
O9W Mn1 K1 116.9(7) . . ?
O117 Mn2 O13 167.2(9) . . ?
O117 Mn2 O14W 97.2(9) . . ?
O13 Mn2 O14W 91.3(9) . . ?
O117 Mn2 O12W 87.1(8) . . ?
O13 Mn2 O12W 84.2(8) . . ?
O14W Mn2 O12W 85.0(9) . . ?
O117 Mn2 O15W 93.5(9) . . ?
O13 Mn2 O15W 95.8(9) . . ?
O14W Mn2 O15W 91.4(10) . . ?
O12W Mn2 O15W 176.4(9) . . ?
O117 Mn2 O13W 84.8(8) . . ?
O13 Mn2 O13W 86.5(9) . . ?
O14W Mn2 O13W 177.7(10) . . ?
O12W Mn2 O13W 94.1(9) . . ?
O15W Mn2 O13W 89.5(9) . . ?
O117 Mn2 K2 128.7(6) . . ?
O13 Mn2 K2 49.4(6) . . ?
O14W Mn2 K2 58.9(8) . . ?
O12W Mn2 K2 49.5(5) . . ?
O15W Mn2 K2 128.2(7) . . ?
O13W Mn2 K2 119.0(7) . . ?
O1 P1 O17 109.2(12) . . ?
O1 P1 O94 113.7(11) . . ?
O17 P1 O94 109.0(11) . . ?
O1 P1 O24 109.9(11) . . ?
O17 P1 O24 106.2(11) . . ?
O94 P1 O24 108.6(12) . . ?
O43 P2 O110 109.8(11) . . ?
O43 P2 O56 112.1(11) . . ?
O110 P2 O56 110.9(12) . . ?
O43 P2 O108 110.0(12) . . ?
O110 P2 O108 105.9(12) . . ?
O56 P2 O108 107.9(12) . . ?
O21 P3 O129 109.6(13) . . ?
O21 P3 O125 108.5(13) . . ?
O129 P3 O125 109.8(13) . . ?
O21 P3 O72 113.2(12) . . ?
O129 P3 O72 109.0(13) . . ?
O125 P3 O72 106.6(12) . . ?
O21 P3 K5 54.3(10) . . ?
O129 P3 K5 55.7(9) . . ?
O125 P3 K5 130.3(9) . . ?
O72 P3 K5 123.1(8) . . ?
O11 P4 O12 112.7(11) . . ?
O11 P4 O99 106.4(12) . . ?
O12 P4 O99 110.9(12) . . ?
O11 P4 O27 109.6(13) . . ?
O12 P4 O27 106.6(11) . . ?
O99 P4 O27 110.8(11) . . ?
O11 P4 K5 55.4(9) . . ?
O12 P4 K5 122.3(8) . . ?
O99 P4 K5 51.5(7) . . ?
O27 P4 K5 131.1(8) . . ?
O38 P5 O22 109.8(11) . . ?
O38 P5 O31 111.3(12) . . ?
O22 P5 O31 111.4(12) . . ?
O38 P5 O140 111.3(12) . . ?
O22 P5 O140 105.8(11) . . ?
O31 P5 O140 107.1(11) . . ?
O32 P6 O70 109.7(12) . . ?
O32 P6 O100 107.1(11) . . ?
O70 P6 O100 107.7(11) . . ?
O32 P6 O9 109.6(11) . . ?
O70 P6 O9 113.2(11) . . ?
O100 P6 O9 109.3(11) . . ?
P1 O1 W6 137.0(12) . . ?
W12 O2 W9 151.2(11) . . ?
W12 O2 K4 108.6(9) . . ?
W9 O2 K4 92.8(8) . . ?
W10 O3 W6 169.6(12) . . ?
W7 O4 W8 121.1(10) . . ?
W7 O4 Na7 101.8(10) . . ?
W8 O4 Na7 109.4(9) . . ?
W36 O5 K7 103.2(9) . 1_655 ?
W9 O6 K4 114.2(10) . . ?
W9 O6 Na24 118.1(11) . 2_676 ?
K4 O6 Na24 114.8(9) . 2_676 ?
W9 O6 K1 97.4(8) . . ?
K4 O6 K1 123.5(8) . . ?
Na24 O6 K1 85.2(8) 2_676 . ?
W12 O7 W8 148.3(13) . . ?
W16 O8 W41 165.5(12) . . ?
P6 O9 W29 135.9(10) . . ?
P6 O9 K2 131.0(9) . . ?
W29 O9 K2 93.2(7) . . ?
W1 O10 W6 150.8(10) . . ?
P4 O11 W19 132.4(12) . . ?
P4 O11 K5 98.6(11) . . ?
W19 O11 K5 128.0(9) . . ?
P4 O12 W21 127.5(10) . . ?
P4 O12 W22 124.1(12) . . ?
W21 O12 W22 94.6(7) . . ?
W29 O13 Mn2 160.2(12) . . ?
W29 O13 K2 98.9(9) . . ?
Mn2 O13 K2 96.9(7) . . ?
W1 O14 W3 146.5(11) . . ?
W1 O14 Na2 107.3(9) . 2_666 ?
W3 O14 Na2 105.1(8) . 2_666 ?
W31 O15 W34 153.4(12) . . ?
W31 O15 K6 94.9(8) . 2_667 ?
W34 O15 K6 85.2(7) . 2_667 ?
P1 O17 W3 126.1(10) . . ?
P1 O17 W4 126.1(12) . . ?
W3 O17 W4 94.3(7) . . ?
W13 O18 W14 118.5(11) . . ?
W13 O18 Na20 115.8(16) . . ?
W14 O18 Na20 122.7(17) . . ?
W26 O19 W27 148.1(11) . . ?
W32 O20 W31 119.4(9) . . ?
W32 O20 Na22 125(2) . . ?
W31 O20 Na22 115.7(19) . . ?
P3 O21 W16 132.3(14) . . ?
P3 O21 K5 100.3(12) . . ?
W16 O21 K5 126.2(9) . . ?
P5 O22 W31 128.1(12) . . ?
P5 O22 W32 125.9(11) . . ?
W31 O22 W32 93.9(7) . . ?
W21 O23 W20 151.3(13) . . ?
P1 O24 W2 127.8(11) . . ?
P1 O24 W1 125.3(12) . . ?
W2 O24 W1 94.4(7) . . ?
W39 O25 W1 143.9(11) . . ?
W25 O26 W26 116.9(10) . . ?
P4 O27 W24 126.6(12) . . ?
P4 O27 W23 125.1(11) . . ?
W24 O27 W23 95.3(7) . . ?
W2 O29 W5 153.9(13) . . ?
W28 O30 W27 120.2(12) . . ?
P5 O31 W33 132.6(13) . . ?
P6 O32 W28 126.1(12) . . ?
P6 O32 W27 125.4(12) . . ?
W28 O32 W27 94.4(7) . . ?
W37 O33 W13 141.5(12) . . ?
W37 O33 K4 103.6(8) . . ?
W13 O33 K4 112.1(9) . . ?
W7 O35 W3 156.7(12) . . ?
W15 O36 K4 110.3(9) . . ?
W15 O36 Na16 102.2(12) . . ?
K4 O36 Na16 134.4(12) . . ?
W25 O37 W28 149.7(11) . . ?
P5 O38 W34 133.9(11) . . ?
P5 O38 K2 131.0(10) . . ?
W34 O38 K2 95.0(7) . . ?
W29 O39 W34 172.1(13) . . ?
W29 O39 K2 91.2(7) . . ?
W34 O39 K2 92.6(7) . . ?
W8 O40 W9 152.8(12) . . ?
W28 O41 W30 152.7(13) . . ?
W32 O42 W28 159.8(11) . . ?
P2 O43 W10 134.4(12) . . ?
W33 O44 W30 165.0(11) . . ?
W36 O45 W32 151.7(11) . . ?
W37 O46 W12 146.1(13) . . ?
W37 O46 K4 97.3(8) . . ?
W12 O46 K4 112.2(10) . . ?
W40 O47 W19 162.1(14) . . ?
W9 O48 W5 170.3(13) . . ?
W9 O48 K1 92.6(8) . . ?
W5 O48 K1 91.4(7) . . ?
W24 O49 W21 149.9(12) . . ?
W31 O51 W27 157.1(14) . . ?
W17 O52 W14 146.7(11) . . ?
W22 O54 W19 150.3(10) . . ?
W2 O55 W4 150.1(12) . . ?
P2 O56 W9 135.2(11) . . ?
P2 O56 K1 130.5(10) . . ?
W9 O56 K1 94.3(8) . . ?
W24 O57 W23 119.1(10) . . ?
W35 O58 W34 151.3(12) . . ?
W35 O58 K6 89.6(7) . 2_667 ?
W34 O58 K6 94.8(7) . 2_667 ?
W35 O58 K3 107.6(7) . . ?
W34 O58 K3 92.5(7) . . ?
K6 O58 K3 126.3(7) 2_667 . ?
W33 O59 K7 115.1(10) . 1_655 ?
W33 O59 Na23 127.8(16) . . ?
K7 O59 Na23 91.6(13) 1_655 . ?
W41 O60 W10 171.8(12) . . ?
W13 O61 W18 147.9(12) . . ?
W23 O62 Na11 144.0(14) . 1_655 ?
W17 O63 W21 156.0(13) . . ?
W37 O64 W14 139.8(12) . . ?
W22 O65 W23 150.0(12) . . ?
W22 O65 Na4 102.5(10) . 2_677 ?
W23 O65 Na4 105.7(9) . 2_677 ?
W35 O66 W31 148.1(12) . . ?
W35 O66 K6 83.8(8) . 2_667 ?
W31 O66 K6 92.7(7) . 2_667 ?
W35 O68 K6 95.1(8) . 2_667 ?
W20 O69 K6 101.1(10) . . ?
W20 O69 K3 109.4(9) . . ?
K6 O69 K3 94.9(6) . . ?
P6 O70 W30 135.6(12) . . ?
W8 O71 W4 153.9(11) . . ?
P3 O72 W18 126.1(11) . . ?
P3 O72 W17 122.4(12) . . ?
W18 O72 W17 97.1(7) . . ?
W36 O73 W35 119.2(10) . . ?
W18 O74 Na9 100.8(12) . 1_565 ?
W14 O75 W16 149.5(12) . . ?
W24 O76 W20 149.1(11) . . ?
W24 O76 Na1 107.7(9) . . ?
W20 O76 Na1 94.4(8) . . ?
W24 O76 K3 102.4(9) . . ?
W20 O76 K3 98.8(7) . . ?
Na1 O76 K3 90.1(6) . . ?
W24 O77 Na3 171.0(14) . 2_667 ?
W38 O78 W35 145.3(14) . . ?
W38 O78 K3 98.1(9) . . ?
W35 O78 K3 111.2(9) . . ?
W38 O79 W36 144.8(11) . . ?
W4 O80 W5 152.7(11) . . ?
W4 O82 W3 121.4(11) . . ?
W36 O83 W33 148.8(11) . . ?
W36 O83 K7 94.8(8) . 1_655 ?
W33 O83 K7 97.4(8) . 1_655 ?
W39 O84 W25 144.5(12) . . ?
W39 O84 Na6 112.3(10) . 2_666 ?
W25 O84 Na6 100.2(10) . 2_666 ?
W34 O85 K3 115.8(10) . . ?
W34 O85 K2 96.4(9) . . ?
K3 O85 K2 123.1(7) . . ?
W39 O86 W2 144.2(12) . . ?
W27 O87 W29 153.4(11) . . ?
W27 O87 Na1 116.9(9) . 2_667 ?
W29 O87 Na1 89.5(8) . 2_667 ?
W11 O88 W12 120.2(11) . . ?
W5 O89 Mn1 164.7(12) . . ?
W5 O89 K1 95.8(9) . . ?
Mn1 O89 K1 94.6(7) . . ?
W18 O90 W22 157.7(14) . . ?
W1 O91 W2 119.1(10) . . ?
W1 O91 Na6 132.2(10) . . ?
W2 O91 Na6 101.1(10) . . ?
W29 O92 Na3 151.7(11) . . ?
W29 O92 Na1 104.2(9) . 2_667 ?
Na3 O92 Na1 99.5(8) . 2_667 ?
W33 O93 W40 171.2(12) . . ?
P1 O94 W5 135.6(11) . . ?
P1 O94 K1 132.1(11) . . ?
W5 O94 K1 92.3(7) . . ?
W13 O95 W15 151.0(11) . . ?
W13 O95 K4 105.4(8) . . ?
W15 O95 K4 97.2(8) . . ?
W23 O97 W19 148.8(14) . . ?
P4 O99 W20 129.9(11) . . ?
P4 O99 K5 102.6(10) . . ?
W20 O99 K5 127.5(8) . . ?
P6 O100 W25 127.0(12) . . ?
P6 O100 W26 125.3(11) . . ?
W25 O100 W26 94.7(7) . . ?
W21 O101 Na4 113.8(10) . . ?
W38 O102 W24 143.4(13) . . ?
W38 O102 K3 104.6(9) . . ?
W24 O102 K3 111.3(11) . . ?
W26 O104 Na9 154.1(15) . . ?
W10 O105 Na11 116.8(11) . . ?
W10 O105 Na18 144.8(16) . . ?
Na11 O105 Na18 91.0(15) . . ?
W8 O106 Na5 113.7(11) . . ?
W8 O106 Na7 109.3(10) . 2_576 ?
Na5 O106 Na7 117.2(10) . 2_576 ?
W11 O107 W10 148.6(13) . . ?
P2 O108 W12 125.1(12) . . ?
P2 O108 W11 126.4(12) . . ?
W12 O108 W11 94.0(8) . . ?
W16 O109 W20 165.1(11) . . ?
P2 O110 W8 127.8(12) . . ?
P2 O110 W7 125.7(13) . . ?
W8 O110 W7 94.6(8) . . ?
W26 O111 W29 152.4(12) . . ?
W30 O112 Mn1 158.4(13) . . ?
W33 O113 W32 154.3(12) . . ?
W9 O114 Na24 131.0(12) . . ?
W9 O114 Na17 109.9(15) . . ?
Na24 O114 Na17 100.1(13) . . ?
W41 O115 K5 112.6(10) . . ?
W18 O116 W15 152.2(13) . . ?
W6 O117 Mn2 159.6(12) . . ?
W31 O120 Na14 160.3(18) . . ?
W4 O121 Na10 160.4(14) . . ?
W7 O122 W10 152.8(12) . . ?
W17 O123 W18 121.3(11) . . ?
P3 O125 W13 126.2(13) . . ?
P3 O125 W14 126.8(13) . . ?
W13 O125 W14 93.7(8) . . ?
W34 O126 K3 151.1(12) . 2_667 ?
W34 O126 K6 104.4(10) . 2_667 ?
K3 O126 K6 98.0(7) 2_667 2_667 ?
W27 O127 Na12 113.0(13) . . ?
P3 O129 W15 134.7(13) . . ?
P3 O129 K5 98.7(11) . . ?
W15 O129 K5 126.6(11) . . ?
W7 O130 Na8 155.4(12) . . ?
W25 O131 Na2 150.9(11) . . ?
W22 O132 W21 120.9(10) . . ?
W23 O133 W38 141.0(13) . . ?
W39 O134 W26 144.2(12) . . ?
W15 O135 Na13 132.1(14) . . ?
W15 O135 Na9 109.4(13) . 1_565 ?
Na13 O135 Na9 113.7(14) . 1_565 ?
W16 O136 W17 152.3(13) . . ?
W37 O137 W11 145.5(13) . . ?
W25 O138 W30 151.3(12) . . ?
P5 O140 W36 128.6(13) . . ?
P5 O140 W35 123.8(11) . . ?
W36 O140 W35 93.3(7) . . ?
W6 O141 K7 116.5(11) . . ?
W19 O142 W15 164.9(13) . . ?
W3 O143 W6 151.3(13) . . ?
W3 O143 K7 97.0(8) . . ?
W6 O143 K7 98.9(8) . . ?
W20 O144 Na1 116.2(12) . . ?
W20 O144 Na14 123.4(15) . 2_667 ?
Na1 O144 Na14 113.5(14) . 2_667 ?
W20 O144 K6 99.1(10) . . ?
Na1 O144 K6 100.0(7) . . ?
Na14 O144 K6 97.4(13) 2_667 . ?
W16 O146 Na14 119.1(18) . 2_667 ?
W7 O147 W11 150.0(12) . . ?
W19 O149 Na8 125.5(13) . 1_655 ?
W3 O150 Na23 124.5(16) . 1_455 ?
W3 O150 K7 102.4(10) . . ?
Na23 O150 K7 94.4(15) 1_455 . ?
W37 O1W K4 88.2(7) . . ?
W38 O2W K3 87.7(8) . . ?
W39 O3W Na6 123.9(9) . . ?
W39 O3W Na19 96.4(12) . . ?
Na6 O3W Na19 103.8(12) . . ?
W40 O5W Na23 137.5(18) . . ?
W40 O5W Na8 127.9(15) . 1_655 ?
Na23 O5W Na8 93.5(17) . 1_655 ?
W41 O7W Na15 96.1(18) . . ?
Mn1 O8W K1 94.7(8) . . ?
Mn1 O10W Na24 118.0(11) . 2_676 ?
Mn1 O10W K1 87.7(8) . . ?
Na24 O10W K1 82.6(9) 2_676 . ?
Mn2 O12W K2 95.2(7) . . ?
Mn2 O14W K2 86.0(10) . . ?
OW7 K1 OW2 96.3(10) . . ?
OW7 K1 O56 118.2(9) . . ?
OW2 K1 O56 89.8(7) . . ?
OW7 K1 O94 172.7(9) . . ?
OW2 K1 O94 80.1(7) . . ?
O56 K1 O94 68.4(6) . . ?
OW7 K1 O8W 93.7(9) . . ?
OW2 K1 O8W 79.6(7) . . ?
O56 K1 O8W 147.4(7) . . ?
O94 K1 O8W 79.4(6) . . ?
OW7 K1 O6 81.1(8) . . ?
OW2 K1 O6 136.0(7) . . ?
O56 K1 O6 55.3(6) . . ?
O94 K1 O6 106.0(6) . . ?
O8W K1 O6 144.3(7) . . ?
OW7 K1 O89 122.4(10) . . ?
OW2 K1 O89 123.0(7) . . ?
O56 K1 O89 103.5(6) . . ?
O94 K1 O89 56.0(6) . . ?
O8W K1 O89 59.6(6) . . ?
O6 K1 O89 93.5(6) . . ?
OW7 K1 O48 130.1(9) . . ?
OW2 K1 O48 128.9(7) . . ?
O56 K1 O48 52.8(6) . . ?
O94 K1 O48 55.9(5) . . ?
O8W K1 O48 112.2(7) . . ?
O6 K1 O48 52.7(5) . . ?
O89 K1 O48 53.6(6) . . ?
OW7 K1 O10W 64.1(10) . . ?
OW2 K1 O10W 129.4(7) . . ?
O56 K1 O10W 140.8(7) . . ?
O94 K1 O10W 113.2(7) . . ?
O8W K1 O10W 57.5(6) . . ?
O6 K1 O10W 89.1(6) . . ?
O89 K1 O10W 58.4(6) . . ?
O48 K1 O10W 94.1(7) . . ?
OW7 K1 W9 109.5(8) . . ?
OW2 K1 W9 125.0(6) . . ?
O56 K1 W9 35.1(4) . . ?
O94 K1 W9 77.7(4) . . ?
O8W K1 W9 142.1(5) . . ?
O6 K1 W9 28.8(4) . . ?
O89 K1 W9 82.5(4) . . ?
O48 K1 W9 30.5(4) . . ?
O10W K1 W9 105.7(5) . . ?
OW7 K1 W5 145.7(9) . . ?
OW2 K1 W5 116.0(5) . . ?
O56 K1 W5 75.4(4) . . ?
O94 K1 W5 36.2(4) . . ?
O8W K1 W5 81.7(5) . . ?
O6 K1 W5 83.2(4) . . ?
O89 K1 W5 29.0(4) . . ?
O48 K1 W5 31.9(4) . . ?
O10W K1 W5 85.4(5) . . ?
W9 K1 W5 62.11(13) . . ?
OW7 K1 Mn1 95.9(9) . . ?
OW2 K1 Mn1 114.3(6) . . ?
O56 K1 Mn1 136.2(5) . . ?
O94 K1 Mn1 79.9(5) . . ?
O8W K1 Mn1 35.3(5) . . ?
O6 K1 Mn1 109.7(5) . . ?
O89 K1 Mn1 32.7(4) . . ?
O48 K1 Mn1 84.6(5) . . ?
O10W K1 Mn1 35.2(4) . . ?
W9 K1 Mn1 110.4(2) . . ?
W5 K1 Mn1 61.37(15) . . ?
OW3 K2 O38 91.3(7) . . ?
OW3 K2 O9 82.3(6) . . ?
O38 K2 O9 68.9(6) . . ?
OW3 K2 OW8 92.0(9) . . ?
O38 K2 OW8 119.0(9) . . ?
O9 K2 OW8 170.5(9) . . ?
OW3 K2 O12W 77.8(7) . . ?
O38 K2 O12W 146.9(7) . . ?
O9 K2 O12W 78.6(6) . . ?
OW8 K2 O12W 92.8(9) . . ?
OW3 K2 O13 123.5(7) . . ?
O38 K2 O13 103.8(6) . . ?
O9 K2 O13 55.3(6) . . ?
OW8 K2 O13 123.7(10) . . ?
O12W K2 O13 60.0(6) . . ?
OW3 K2 O85 136.7(7) . . ?
O38 K2 O85 55.5(6) . . ?
O9 K2 O85 105.9(6) . . ?
OW8 K2 O85 83.5(9) . . ?
O12W K2 O85 145.2(7) . . ?
O13 K2 O85 93.5(6) . . ?
OW3 K2 O39 130.7(7) . . ?
O38 K2 O39 53.6(6) . . ?
O9 K2 O39 55.0(6) . . ?
OW8 K2 O39 133.3(9) . . ?
O12W K2 O39 111.7(6) . . ?
O13 K2 O39 52.8(6) . . ?
O85 K2 O39 53.6(6) . . ?
OW3 K2 O14W 125.7(7) . . ?
O38 K2 O14W 143.0(7) . . ?
O9 K2 O14W 113.4(7) . . ?
OW8 K2 O14W 64.0(9) . . ?
O12W K2 O14W 57.4(7) . . ?
O13 K2 O14W 59.8(7) . . ?
O85 K2 O14W 90.6(7) . . ?
O39 K2 O14W 95.9(7) . . ?
OW3 K2 W29 117.6(5) . . ?
O38 K2 W29 76.3(4) . . ?
O9 K2 W29 35.9(4) . . ?
OW8 K2 W29 147.4(9) . . ?
O12W K2 W29 81.2(4) . . ?
O13 K2 W29 28.3(4) . . ?
O85 K2 W29 83.6(4) . . ?
O39 K2 W29 31.5(4) . . ?
O14W K2 W29 86.3(5) . . ?
OW3 K2 W34 127.0(5) . . ?
O38 K2 W34 35.8(4) . . ?
O9 K2 W34 78.1(4) . . ?
OW8 K2 W34 111.5(8) . . ?
O12W K2 W34 142.4(5) . . ?
O13 K2 W34 82.5(4) . . ?
O85 K2 W34 28.5(4) . . ?
O39 K2 W34 31.3(4) . . ?
O14W K2 W34 107.2(5) . . ?
W29 K2 W34 62.75(13) . . ?
OW3 K2 Mn2 112.9(5) . . ?
O38 K2 Mn2 137.4(5) . . ?
O9 K2 Mn2 79.9(4) . . ?
OW8 K2 Mn2 95.6(8) . . ?
O12W K2 Mn2 35.4(4) . . ?
O13 K2 Mn2 33.7(4) . . ?
O85 K2 Mn2 110.4(5) . . ?
O39 K2 Mn2 85.0(4) . . ?
O14W K2 Mn2 35.2(5) . . ?
W29 K2 Mn2 61.60(15) . . ?
W34 K2 Mn2 111.2(2) . . ?
O85 K3 O126 91.2(7) . 2_667 ?
O85 K3 O102 145.1(8) . . ?
O126 K3 O102 123.7(7) 2_667 . ?
O85 K3 OW6 129.2(8) . . ?
O126 K3 OW6 70.1(9) 2_667 . ?
O102 K3 OW6 71.4(9) . . ?
O85 K3 O2W 88.5(7) . . ?
O126 K3 O2W 172.7(7) 2_667 . ?
O102 K3 O2W 56.8(7) . . ?
OW6 K3 O2W 115.5(10) . . ?
O85 K3 O78 102.4(7) . . ?
O126 K3 O78 133.6(7) 2_667 . ?
O102 K3 O78 55.8(7) . . ?
OW6 K3 O78 67.0(9) . . ?
O2W K3 O78 53.4(6) . . ?
O85 K3 O69 82.8(6) . . ?
O126 K3 O69 80.7(7) 2_667 . ?
O102 K3 O69 100.3(7) . . ?
OW6 K3 O69 135.4(9) . . ?
O2W K3 O69 92.0(7) . . ?
O78 K3 O69 144.3(7) . . ?
O85 K3 O76 137.4(7) . . ?
O126 K3 O76 86.1(6) 2_667 . ?
O102 K3 O76 54.2(7) . . ?
OW6 K3 O76 89.5(8) . . ?
O2W K3 O76 89.2(6) . . ?
O78 K3 O76 110.0(6) . . ?
O69 K3 O76 54.7(5) . . ?
O85 K3 O58 55.8(6) . . ?
O126 K3 O58 108.0(6) 2_667 . ?
O102 K3 O58 107.7(7) . . ?
OW6 K3 O58 84.9(8) . . ?
O2W K3 O58 77.8(6) . . ?
O78 K3 O58 52.0(6) . . ?
O69 K3 O58 137.2(6) . . ?
O76 K3 O58 161.9(6) . . ?
O85 K3 W38 119.9(6) . . ?
O126 K3 W38 144.1(5) 2_667 . ?
O102 K3 W38 29.1(5) . . ?
OW6 K3 W38 76.0(8) . . ?
O2W K3 W38 40.1(5) . . ?
O78 K3 W38 29.7(4) . . ?
O69 K3 W38 118.0(5) . . ?
O76 K3 W38 82.2(5) . . ?
O58 K3 W38 79.7(4) . . ?
O85 K3 W34 24.7(5) . . ?
O126 K3 W34 97.5(5) 2_667 . ?
O102 K3 W34 133.5(6) . . ?
OW6 K3 W34 109.1(7) . . ?
O2W K3 W34 85.3(5) . . ?
O78 K3 W34 80.9(5) . . ?
O69 K3 W34 107.4(4) . . ?
O76 K3 W34 161.1(5) . . ?
O58 K3 W34 31.3(4) . . ?
W38 K3 W34 104.4(2) . . ?
O85 K3 W20 107.6(5) . . ?
O126 K3 W20 79.3(5) 2_667 . ?
O102 K3 W20 80.7(5) . . ?
OW6 K3 W20 114.0(8) . . ?
O2W K3 W20 93.8(5) . . ?
O78 K3 W20 134.6(5) . . ?
O69 K3 W20 24.8(4) . . ?
O76 K3 W20 30.2(4) . . ?
O58 K3 W20 161.1(4) . . ?
W38 K3 W20 104.9(2) . . ?
W34 K3 W20 132.2(2) . . ?
OW9 K4 O6 80.1(12) . . ?
OW9 K4 O33 134.0(12) . . ?
O6 K4 O33 145.9(7) . . ?
OW9 K4 O36 76.7(12) . . ?
O6 K4 O36 84.1(6) . . ?
O33 K4 O36 102.9(6) . . ?
OW9 K4 O1W 165.3(13) . . ?
O6 K4 O1W 87.2(7) . . ?
O33 K4 O1W 59.2(7) . . ?
O36 K4 O1W 94.8(7) . . ?
OW9 K4 O46 136.6(12) . . ?
O6 K4 O46 100.9(7) . . ?
O33 K4 O46 55.7(6) . . ?
O36 K4 O46 146.6(7) . . ?
O1W K4 O46 53.1(6) . . ?
OW9 K4 O95 95.6(12) . . ?
O6 K4 O95 139.0(7) . . ?
O33 K4 O95 53.5(6) . . ?
O36 K4 O95 55.5(6) . . ?
O1W K4 O95 89.2(7) . . ?
O46 K4 O95 109.2(7) . . ?
OW9 K4 O2 102.0(12) . . ?
O6 K4 O2 55.6(6) . . ?
O33 K4 O2 106.3(7) . . ?
O36 K4 O2 138.7(6) . . ?
O1W K4 O2 76.3(6) . . ?
O46 K4 O2 50.6(6) . . ?
O95 K4 O2 159.7(7) . . ?
OW9 K4 W37 153.9(11) . . ?
O6 K4 W37 119.1(5) . . ?
O33 K4 W37 29.4(4) . . ?
O36 K4 W37 120.2(5) . . ?
O1W K4 W37 40.7(5) . . ?
O46 K4 W37 29.7(4) . . ?
O95 K4 W37 81.1(5) . . ?
O2 K4 W37 78.6(5) . . ?
OW9 K4 W9 87.7(11) . . ?
O6 K4 W9 25.0(4) . . ?
O33 K4 W9 132.7(5) . . ?
O36 K4 W9 109.0(5) . . ?
O1W K4 W9 83.7(5) . . ?
O46 K4 W9 79.2(4) . . ?
O95 K4 W9 162.5(5) . . ?
O2 K4 W9 30.8(4) . . ?
W37 K4 W9 103.2(2) . . ?
OW9 K4 W15 82.0(11) . . ?
O6 K4 W15 109.5(5) . . ?
O33 K4 W15 81.5(5) . . ?
O36 K4 W15 25.5(4) . . ?
O1W K4 W15 95.5(5) . . ?
O46 K4 W15 135.0(5) . . ?
O95 K4 W15 30.4(4) . . ?
O2 K4 W15 162.7(5) . . ?
W37 K4 W15 105.3(2) . . ?
W9 K4 W15 134.4(3) . . ?
OW9 K4 W13 113.8(11) . . ?
O6 K4 W13 156.0(5) . . ?
O33 K4 W13 27.0(4) . . ?
O36 K4 W13 80.6(5) . . ?
O1W K4 W13 75.8(5) . . ?
O46 K4 W13 82.5(5) . . ?
O95 K4 W13 27.0(4) . . ?
O2 K4 W13 133.1(5) . . ?
W37 K4 W13 55.89(14) . . ?
W9 K4 W13 158.2(3) . . ?
W15 K4 W13 56.61(13) . . ?
OW8 K5 O99 81.3(9) . . ?
OW8 K5 OW7 109.4(11) . . ?
O99 K5 OW7 158.6(10) . . ?
OW8 K5 O21 111.0(10) . . ?
O99 K5 O21 70.8(6) . . ?
OW7 K5 O21 119.3(9) . . ?
OW8 K5 O11 117.6(9) . . ?
O99 K5 O11 51.8(6) . . ?
OW7 K5 O11 107.3(10) . . ?
O21 K5 O11 91.7(7) . . ?
OW8 K5 O129 161.7(11) . . ?
O99 K5 O129 92.3(6) . . ?
OW7 K5 O129 82.5(9) . . ?
O21 K5 O129 50.8(7) . . ?
O11 K5 O129 69.4(6) . . ?
OW8 K5 O115 85.2(9) . . ?
O99 K5 O115 122.6(7) . . ?
OW7 K5 O115 77.7(10) . . ?
O21 K5 O115 62.8(7) . . ?
O11 K5 O115 151.5(7) . . ?
O129 K5 O115 83.9(7) . . ?
OW8 K5 P4 101.4(8) . . ?
O99 K5 P4 25.9(4) . . ?
OW7 K5 P4 133.4(9) . . ?
O21 K5 P4 78.5(5) . . ?
O11 K5 P4 26.1(5) . . ?
O129 K5 P4 78.2(5) . . ?
O115 K5 P4 140.3(6) . . ?
OW8 K5 P3 136.3(10) . . ?
O99 K5 P3 79.1(4) . . ?
OW7 K5 P3 102.8(8) . . ?
O21 K5 P3 25.4(5) . . ?
O11 K5 P3 78.1(5) . . ?
O129 K5 P3 25.6(5) . . ?
O115 K5 P3 73.5(5) . . ?
P4 K5 P3 75.2(3) . . ?
OW8 K5 K1 88.6(8) . . ?
O99 K5 K1 169.8(5) . . ?
OW7 K5 K1 27.1(8) . . ?
O21 K5 K1 114.6(5) . . ?
O11 K5 K1 133.9(6) . . ?
O129 K5 K1 97.8(5) . . ?
O115 K5 K1 57.5(5) . . ?
P4 K5 K1 159.6(4) . . ?
P3 K5 K1 109.6(3) . . ?
O69 K6 OW5 81.2(8) . . ?
O69 K6 O144 55.5(7) . . ?
OW5 K6 O144 136.6(8) . . ?
O69 K6 O126 80.4(7) . 2_667 ?
OW5 K6 O126 90.9(8) . 2_667 ?
O144 K6 O126 79.5(6) . 2_667 ?
O69 K6 O68 143.4(7) . 2_667 ?
OW5 K6 O68 63.5(7) . 2_667 ?
O144 K6 O68 159.4(8) . 2_667 ?
O126 K6 O68 108.1(6) 2_667 2_667 ?
O69 K6 O58 130.1(7) . 2_667 ?
OW5 K6 O58 79.8(7) . 2_667 ?
O144 K6 O58 123.7(7) . 2_667 ?
O126 K6 O58 54.4(6) 2_667 2_667 ?
O68 K6 O58 55.5(5) 2_667 2_667 ?
O69 K6 O66 163.9(7) . 2_667 ?
OW5 K6 O66 112.2(7) . 2_667 ?
O144 K6 O66 110.1(7) . 2_667 ?
O126 K6 O66 90.3(6) 2_667 2_667 ?
O68 K6 O66 52.1(5) 2_667 2_667 ?
O58 K6 O66 48.8(6) 2_667 2_667 ?
O69 K6 O15 118.9(6) . 2_667 ?
OW5 K6 O15 126.9(7) . 2_667 ?
O144 K6 O15 78.4(6) . 2_667 ?
O126 K6 O15 51.3(6) 2_667 2_667 ?
O68 K6 O15 91.5(6) 2_667 2_667 ?
O58 K6 O15 48.9(5) 2_667 2_667 ?
O66 K6 O15 46.2(5) 2_667 2_667 ?
O69 K6 W35 157.6(6) . 2_667 ?
OW5 K6 W35 81.4(6) . 2_667 ?
O144 K6 W35 138.8(6) . 2_667 ?
O126 K6 W35 85.9(5) 2_667 2_667 ?
O68 K6 W35 29.1(4) 2_667 2_667 ?
O58 K6 W35 31.8(4) 2_667 2_667 ?
O66 K6 W35 31.2(4) 2_667 2_667 ?
O15 K6 W35 62.7(4) 2_667 2_667 ?
O69 K6 W20 28.6(4) . . ?
OW5 K6 W20 109.6(6) . . ?
O144 K6 W20 27.6(5) . . ?
O126 K6 W20 83.1(5) 2_667 . ?
O68 K6 W20 166.3(5) 2_667 . ?
O58 K6 W20 137.0(5) 2_667 . ?
O66 K6 W20 137.7(5) 2_667 . ?
O15 K6 W20 101.8(4) 2_667 . ?
W35 K6 W20 164.4(3) 2_667 . ?
O69 K6 W34 106.7(5) . 2_667 ?
OW5 K6 W34 95.3(6) . 2_667 ?
O144 K6 W34 94.1(5) . 2_667 ?
O126 K6 W34 26.4(4) 2_667 2_667 ?
O68 K6 W34 86.9(4) 2_667 2_667 ?
O58 K6 W34 31.4(4) 2_667 2_667 ?
O66 K6 W34 64.6(4) 2_667 2_667 ?
O15 K6 W34 33.9(4) 2_667 2_667 ?
W35 K6 W34 61.06(15) 2_667 2_667 ?
W20 K6 W34 105.9(3) . 2_667 ?
O69 K6 W31 133.5(5) . 2_667 ?
OW5 K6 W31 139.7(6) . 2_667 ?
O144 K6 W31 80.1(5) . 2_667 ?
O126 K6 W31 78.6(5) 2_667 2_667 ?
O68 K6 W31 82.8(5) 2_667 2_667 ?
O58 K6 W31 62.4(4) 2_667 2_667 ?
O66 K6 W31 30.7(4) 2_667 2_667 ?
O15 K6 W31 27.4(4) 2_667 2_667 ?
W35 K6 W31 59.25(16) 2_667 2_667 ?
W20 K6 W31 107.6(3) . 2_667 ?
W34 K6 W31 59.53(16) 2_667 2_667 ?
OW10 K7 O141 87.5(15) . . ?
OW10 K7 O59 92.9(15) . 1_455 ?
O141 K7 O59 178.8(8) . 1_455 ?
OW10 K7 O150 86.2(15) . . ?
O141 K7 O150 110.2(8) . . ?
O59 K7 O150 70.9(7) 1_455 . ?
OW10 K7 O5 87.6(15) . 1_455 ?
O141 K7 O5 70.6(7) . 1_455 ?
O59 K7 O5 108.3(7) 1_455 1_455 ?
O150 K7 O5 173.7(8) . 1_455 ?
OW10 K7 O143 74.0(16) . . ?
O141 K7 O143 54.6(7) . . ?
O59 K7 O143 126.6(7) 1_455 . ?
O150 K7 O143 56.9(6) . . ?
O5 K7 O143 122.1(7) 1_455 . ?
OW10 K7 O83 82.1(16) . 1_455 ?
O141 K7 O83 125.9(8) . 1_455 ?
O59 K7 O83 53.2(6) 1_455 1_455 ?
O150 K7 O83 121.8(7) . 1_455 ?
O5 K7 O83 56.1(6) 1_455 1_455 ?
O143 K7 O83 156.1(7) . 1_455 ?
OW10 K7 W3 80.4(15) . . ?
O141 K7 W3 83.5(6) . . ?
O59 K7 W3 97.6(5) 1_455 . ?
O150 K7 W3 27.0(5) . . ?
O5 K7 W3 151.9(6) 1_455 . ?
O143 K7 W3 30.0(4) . . ?
O83 K7 W3 144.9(5) 1_455 . ?
OW10 K7 W36 88.7(15) . 1_455 ?
O141 K7 W36 97.3(6) . 1_455 ?
O59 K7 W36 81.7(5) 1_455 1_455 ?
O150 K7 W36 151.8(6) . 1_455 ?
O5 K7 W36 26.7(5) 1_455 1_455 ?
O143 K7 W36 146.6(6) . 1_455 ?
O83 K7 W36 30.0(4) 1_455 1_455 ?
W3 K7 W36 169.0(4) . 1_455 ?
OW10 K7 W33 92.0(15) . 1_455 ?
O141 K7 W33 155.8(7) . 1_455 ?
O59 K7 W33 23.1(4) 1_455 1_455 ?
O150 K7 W33 93.9(5) . 1_455 ?
O5 K7 W33 85.2(5) 1_455 1_455 ?
O143 K7 W33 147.7(5) . 1_455 ?
O83 K7 W33 30.6(4) 1_455 1_455 ?
W3 K7 W33 120.3(3) . 1_455 ?
W36 K7 W33 58.53(17) 1_455 1_455 ?
OW10 K7 W6 84.2(15) . . ?
O141 K7 W6 23.6(5) . . ?
O59 K7 W6 157.5(6) 1_455 . ?
O150 K7 W6 86.6(5) . . ?
O5 K7 W6 93.9(5) 1_455 . ?
O143 K7 W6 31.4(4) . . ?
O83 K7 W6 147.3(5) 1_455 . ?
W3 K7 W6 59.88(17) . . ?
W36 K7 W6 120.4(3) 1_455 . ?
W33 K7 W6 176.1(4) 1_455 . ?
OW10 K7 Na23 62.1(16) . 1_455 ?
O141 K7 Na23 135.2(10) . 1_455 ?
O59 K7 Na23 45.8(9) 1_455 1_455 ?
O150 K7 Na23 41.4(11) . 1_455 ?
O5 K7 Na23 133.6(11) 1_455 1_455 ?
O143 K7 Na23 84.3(10) . 1_455 ?
O83 K7 Na23 84.1(10) 1_455 1_455 ?
W3 K7 Na23 60.8(9) . 1_455 ?
W36 K7 Na23 112.9(10) 1_455 1_455 ?
W33 K7 Na23 63.5(9) 1_455 1_455 ?
W6 K7 Na23 115.0(9) . 1_455 ?
O144 Na1 OW11 81.6(15) . . ?
O144 Na1 O92 166.6(9) . 2_667 ?
OW11 Na1 O92 106.2(15) . 2_667 ?
O144 Na1 O87 136.0(8) . 2_667 ?
OW11 Na1 O87 91.0(16) . 2_667 ?
O92 Na1 O87 56.1(6) 2_667 2_667 ?
O144 Na1 O76 56.1(7) . . ?
OW11 Na1 O76 91.1(16) . . ?
O92 Na1 O76 111.9(7) 2_667 . ?
O87 Na1 O76 167.9(7) 2_667 . ?
O144 Na1 W29 157.0(6) . 2_667 ?
OW11 Na1 W29 115.2(15) . 2_667 ?
O92 Na1 W29 27.4(4) 2_667 2_667 ?
O87 Na1 W29 35.6(4) 2_667 2_667 ?
O76 Na1 W29 134.0(6) . 2_667 ?
O144 Na1 Na3 139.5(7) . 2_667 ?
OW11 Na1 Na3 83.1(15) . 2_667 ?
O92 Na1 Na3 34.8(5) 2_667 2_667 ?
O87 Na1 Na3 81.3(5) 2_667 2_667 ?
O76 Na1 Na3 87.1(6) . 2_667 ?
W29 Na1 Na3 61.6(3) 2_667 2_667 ?
O144 Na1 K6 42.1(5) . . ?
OW11 Na1 K6 119.1(15) . . ?
O92 Na1 K6 134.0(6) 2_667 . ?
O87 Na1 K6 112.7(5) 2_667 . ?
O76 Na1 K6 76.5(5) . . ?
W29 Na1 K6 115.5(3) 2_667 . ?
Na3 Na1 K6 152.0(5) 2_667 . ?
O144 Na1 K3 74.3(6) . . ?
OW11 Na1 K3 136.9(16) . . ?
O92 Na1 K3 92.9(6) 2_667 . ?
O87 Na1 K3 130.8(5) 2_667 . ?
O76 Na1 K3 45.8(4) . . ?
W29 Na1 K3 99.5(3) 2_667 . ?
Na3 Na1 K3 92.6(4) 2_667 . ?
K6 Na1 K3 59.7(3) . . ?
O131 Na2 OW16 73.8(12) . . ?
O131 Na2 O14 128.4(8) . 2_666 ?
OW16 Na2 O14 140.1(12) . 2_666 ?
O92 Na3 O77 94.8(9) . 2_667 ?
O92 Na3 OW13 174.9(15) . . ?
O77 Na3 OW13 89.8(13) 2_667 . ?
O92 Na3 OW12 85.0(19) . . ?
O77 Na3 OW12 83(2) 2_667 . ?
OW13 Na3 OW12 93(2) . . ?
O92 Na3 Na1 45.7(6) . 2_667 ?
O77 Na3 Na1 58.1(7) 2_667 2_667 ?
OW13 Na3 Na1 136.6(12) . 2_667 ?
OW12 Na3 Na1 57.6(18) . 2_667 ?
OW4 Na4 O101 90.0(10) . . ?
OW4 Na4 O65 121.5(10) . 2_677 ?
O101 Na4 O65 101.7(9) . 2_677 ?
O106 Na5 Na23 116.0(16) . 2_676 ?
O106 Na5 Na17 70.9(11) . . ?
Na23 Na5 Na17 65.0(16) 2_676 . ?
O106 Na5 Na7 87.3(9) . . ?
Na23 Na5 Na7 156.6(16) 2_676 . ?
Na17 Na5 Na7 126.1(12) . . ?
O106 Na5 Na8 47.9(7) . 2_576 ?
Na23 Na5 Na8 68.7(15) 2_676 2_576 ?
Na17 Na5 Na8 53.1(11) . 2_576 ?
Na7 Na5 Na8 134.8(9) . 2_576 ?
O3W Na6 O84 144.7(11) . 2_666 ?
O3W Na6 O91 73.0(8) . . ?
O84 Na6 O91 119.0(9) 2_666 . ?
O106 Na7 O4 67.6(8) 2_576 . ?
O106 Na7 Na5 96.3(10) 2_576 . ?
O4 Na7 Na5 84.2(9) . . ?
O106 Na7 Na10 106.4(10) 2_576 2_576 ?
O4 Na7 Na10 159.0(11) . 2_576 ?
Na5 Na7 Na10 116.7(9) . 2_576 ?
O130 Na8 O149 108.4(13) . 1_455 ?
O130 Na8 O5W 80.3(11) . 1_455 ?
O149 Na8 O5W 87.0(12) 1_455 1_455 ?
O130 Na8 Na13 148.0(16) . 1_455 ?
O149 Na8 Na13 85.4(14) 1_455 1_455 ?
O5W Na8 Na13 130.2(16) 1_455 1_455 ?
O130 Na8 Na16 147.9(15) . 1_455 ?
O149 Na8 Na16 82.6(14) 1_455 1_455 ?
O5W Na8 Na16 70.0(12) 1_455 1_455 ?
Na13 Na8 Na16 60.2(13) 1_455 1_455 ?
O130 Na8 Na17 98.1(14) . 2_576 ?
O149 Na8 Na17 138.9(16) 1_455 2_576 ?
O5W Na8 Na17 66.8(12) 1_455 2_576 ?
Na13 Na8 Na17 88.3(15) 1_455 2_576 ?
Na16 Na8 Na17 59.4(14) 1_455 2_576 ?
O130 Na8 Na23 55.4(11) . 1_455 ?
O149 Na8 Na23 123.1(14) 1_455 1_455 ?
O5W Na8 Na23 40.1(12) 1_455 1_455 ?
Na13 Na8 Na23 139.7(16) 1_455 1_455 ?
Na16 Na8 Na23 93.0(14) 1_455 1_455 ?
Na17 Na8 Na23 51.3(13) 2_576 1_455 ?
O130 Na8 Na5 51.6(8) . 2_576 ?
O149 Na8 Na5 157.7(12) 1_455 2_576 ?
O5W Na8 Na5 80.1(10) 1_455 2_576 ?
Na13 Na8 Na5 116.8(14) 1_455 2_576 ?
Na16 Na8 Na5 109.4(13) 1_455 2_576 ?
Na17 Na8 Na5 50.1(11) 2_576 2_576 ?
Na23 Na8 Na5 40.3(10) 1_455 2_576 ?
O104 Na9 O74 70.1(11) . 1_545 ?
O104 Na9 O135 150.3(16) . 1_545 ?
O74 Na9 O135 108.9(13) 1_545 1_545 ?
O104 Na9 Na19 63.3(11) . . ?
O74 Na9 Na19 94.6(14) 1_545 . ?
O135 Na9 Na19 143.8(15) 1_545 . ?
O104 Na9 W18 97.4(11) . 1_545 ?
O74 Na9 W18 27.7(5) 1_545 1_545 ?
O135 Na9 W18 83.0(9) 1_545 1_545 ?
Na19 Na9 W18 111.9(14) . 1_545 ?
O104 Na9 Na12 49.3(9) . . ?
O74 Na9 Na12 50.9(10) 1_545 . ?
O135 Na9 Na12 105.8(12) 1_545 . ?
Na19 Na9 Na12 110.3(13) . . ?
W18 Na9 Na12 66.6(9) 1_545 . ?
O121 Na10 OW19 82.9(17) . . ?
O121 Na10 OW16 88.7(16) . 2_666 ?
OW19 Na10 OW16 93.3(19) . 2_666 ?
O121 Na10 Na7 58.2(10) . 2_576 ?
OW19 Na10 Na7 140.5(17) . 2_576 ?
OW16 Na10 Na7 92.5(14) 2_666 2_576 ?
O62 Na11 O105 98.0(12) 1_455 . ?
O62 Na11 OW17 73.0(16) 1_455 . ?
O105 Na11 OW17 73.1(16) . . ?
O62 Na11 Na18 54.1(12) 1_455 . ?
O105 Na11 Na18 44.7(11) . . ?
OW17 Na11 Na18 56.6(15) . . ?
O127 Na12 OW12 78(2) . . ?
O127 Na12 Na9 146.0(16) . . ?
OW12 Na12 Na9 114(2) . . ?
OW18 Na13 O135 59(2) . . ?
OW18 Na13 Na8 110(2) . 1_655 ?
O135 Na13 Na8 113.7(17) . 1_655 ?
OW18 Na13 Na16 47.1(19) . . ?
O135 Na13 Na16 74.2(15) . . ?
Na8 Na13 Na16 63.2(14) 1_655 . ?
O120 Na14 O146 133(2) . 2_667 ?
O120 Na14 O144 77.5(16) . 2_667 ?
O146 Na14 O144 98(2) 2_667 2_667 ?
O120 Na14 K6 52.1(11) . 2_667 ?
O146 Na14 K6 93.5(16) 2_667 2_667 ?
O144 Na14 K6 41.8(9) 2_667 2_667 ?
OW20 Na15 O7W 118(3) . . ?
OW18 Na16 O36 63(2) . . ?
OW18 Na16 Na13 48(2) . . ?
O36 Na16 Na13 94.0(16) . . ?
OW18 Na16 Na8 104(2) . 1_655 ?
O36 Na16 Na8 134.5(18) . 1_655 ?
Na13 Na16 Na8 56.6(13) . 1_655 ?
OW18 Na16 Na17 105(3) . 2_676 ?
O36 Na16 Na17 159.4(19) . 2_676 ?
Na13 Na16 Na17 88.1(18) . 2_676 ?
Na8 Na16 Na17 62.5(14) 1_655 2_676 ?
OW18 Na16 Na24 72(2) . 2_676 ?
O36 Na16 Na24 79.1(13) . 2_676 ?
Na13 Na16 Na24 113.6(16) . 2_676 ?
Na8 Na16 Na24 141.6(19) 1_655 2_676 ?
Na17 Na16 Na24 81.3(15) 2_676 2_676 ?
O114 Na17 Na5 135.7(18) . . ?
O114 Na17 Na23 168(2) . 2_676 ?
Na5 Na17 Na23 51.2(14) . 2_676 ?
O114 Na17 Na16 59.8(14) . 2_676 ?
Na5 Na17 Na16 134.7(18) . 2_676 ?
Na23 Na17 Na16 108(2) 2_676 2_676 ?
O114 Na17 Na8 96.4(16) . 2_576 ?
Na5 Na17 Na8 76.7(13) . 2_576 ?
Na23 Na17 Na8 75.0(16) 2_676 2_576 ?
Na16 Na17 Na8 58.1(13) 2_676 2_576 ?
OW20 Na18 OW10 94(3) . . ?
OW20 Na18 O105 74(3) . . ?
OW10 Na18 O105 73(2) . . ?
OW20 Na18 Na11 115(3) . . ?
OW10 Na18 Na11 87.2(19) . . ?
O105 Na18 Na11 44.4(10) . . ?
OW20 Na18 K7 69(2) . . ?
OW10 Na18 K7 36.8(15) . . ?
O105 Na18 K7 92.2(16) . . ?
Na11 Na18 K7 121.9(15) . . ?
O3W Na19 Na9 96.9(16) . . ?
O18 Na20 Na22 98(2) . 1_465 ?
O20 Na22 Na20 96(3) . 1_645 ?
O5W Na23 O150 138(2) . 1_655 ?
O5W Na23 Na5 117(2) . 2_676 ?
O150 Na23 Na5 90(2) 1_655 2_676 ?
O5W Na23 O59 86.2(19) . . ?
O150 Na23 O59 70.5(15) 1_655 . ?
Na5 Na23 O59 157(3) 2_676 . ?
O5W Na23 Na17 71.9(19) . 2_676 ?
O150 Na23 Na17 149(3) 1_655 2_676 ?
Na5 Na23 Na17 63.9(15) 2_676 2_676 ?
O59 Na23 Na17 130(2) . 2_676 ?
O5W Na23 Na8 46.4(12) . 1_655 ?
O150 Na23 Na8 135(2) 1_655 1_655 ?
Na5 Na23 Na8 71.0(14) 2_676 1_655 ?
O59 Na23 Na8 131(2) . 1_655 ?
Na17 Na23 Na8 53.7(13) 2_676 1_655 ?
O5W Na23 K7 95.1(18) . 1_655 ?
O150 Na23 K7 44.1(10) 1_655 1_655 ?
Na5 Na23 K7 128(2) 2_676 1_655 ?
O59 Na23 K7 42.5(9) . 1_655 ?
Na17 Na23 K7 166(2) 2_676 1_655 ?
Na8 Na23 K7 119.7(16) 1_655 1_655 ?
O10W Na24 O114 113.7(12) 2_676 . ?
O10W Na24 O6 101.7(12) 2_676 2_676 ?
O114 Na24 O6 132.6(12) . 2_676 ?
O10W Na24 OW9 102.1(15) 2_676 . ?
O114 Na24 OW9 96.9(15) . . ?
O6 Na24 OW9 105.6(15) 2_676 . ?
O10W Na24 Na16 74.5(11) 2_676 2_676 ?
O114 Na24 Na16 58.3(11) . 2_676 ?
O6 Na24 Na16 106.0(13) 2_676 2_676 ?
OW9 Na24 Na16 148.2(18) . 2_676 ?
O10W Na24 Na24 170.1(15) 2_676 2_676 ?
O114 Na24 Na24 75.0(10) . 2_676 ?
O6 Na24 Na24 73.8(11) 2_676 2_676 ?
OW9 Na24 Na24 71.2(14) . 2_676 ?
Na16 Na24 Na24 115.0(13) 2_676 2_676 ?
O10W Na24 K1 53.5(7) 2_676 2_676 ?
O114 Na24 K1 156.4(11) . 2_676 ?
O6 Na24 K1 48.9(6) 2_676 2_676 ?
OW9 Na24 K1 105.0(13) . 2_676 ?
Na16 Na24 K1 98.1(11) 2_676 2_676 ?
Na24 Na24 K1 120.1(13) 2_676 2_676 ?
K1 OW7 K5 125.6(14) . . ?
K5 OW8 K2 130.9(16) . . ?
K4 OW9 Na24 116.2(19) . . ?
K7 OW10 Na18 103(2) . . ?
Na3 OW12 Na12 129(3) . . ?
Na10 OW16 Na2 116.9(18) 2_666 . ?
Na16 OW18 Na13 85(3) . . ?
Na18 OW20 Na15 132(3) . . ?

loop_
_geom_bond_atom_site_label_1
_geom_bond_atom_site_label_2
_geom_bond_distance
_geom_bond_site_symmetry_2
_geom_bond_publ_flag
W1 O139 1.73(2) . ?
W1 O14 1.86(2) . ?
W1 O10 1.87(2) . ?
W1 O91 1.91(2) . ?
W1 O25 2.00(2) . ?
W1 O24 2.285(18) . ?
W2 O81 1.70(2) . ?
W2 O29 1.843(19) . ?
W2 O55 1.90(2) . ?
W2 O86 1.940(19) . ?
W2 O91 1.95(2) . ?
W2 O24 2.25(2) . ?
W3 O150 1.73(2) . ?
W3 O143 1.87(2) . ?
W3 O35 1.93(2) . ?
W3 O82 1.98(2) . ?
W3 O14 2.02(2) . ?
W3 O17 2.286(19) . ?
W3 K7 3.715(12) . ?
W4 O121 1.73(2) . ?
W4 O80 1.85(2) . ?
W4 O82 1.88(2) . ?
W4 O55 1.91(2) . ?
W4 O71 1.935(19) . ?
W4 O17 2.310(18) . ?
W5 O103 1.76(2) . ?
W5 O89 1.79(2) . ?
W5 O48 1.94(2) . ?
W5 O29 1.980(19) . ?
W5 O80 2.05(2) . ?
W5 O94 2.17(2) . ?
W5 K1 3.666(8) . ?
W6 O141 1.74(2) . ?
W6 O117 1.78(2) . ?
W6 O3 1.96(2) . ?
W6 O10 1.959(19) . ?
W6 O143 2.04(2) . ?
W6 O1 2.15(2) . ?
W6 K7 3.874(11) . ?
W7 O130 1.75(2) . ?
W7 O4 1.86(2) . ?
W7 O147 1.89(2) . ?
W7 O35 1.90(2) . ?
W7 O122 1.90(2) . ?
W7 O110 2.30(2) . ?
W8 O106 1.72(2) . ?
W8 O40 1.82(2) . ?
W8 O71 1.879(18) . ?
W8 O7 1.99(2) . ?
W8 O4 2.00(2) . ?
W8 O110 2.27(2) . ?
W9 O114 1.70(2) . ?
W9 O6 1.78(2) . ?
W9 O48 1.85(2) . ?
W9 O2 1.97(2) . ?
W9 O40 2.10(2) . ?
W9 O56 2.11(2) . ?
W9 K1 3.653(8) . ?
W9 K4 3.839(9) . ?
W10 O105 1.68(2) . ?
W10 O3 1.82(2) . ?
W10 O60 1.92(2) . ?
W10 O122 1.94(2) . ?
W10 O107 2.00(2) . ?
W10 O43 2.15(2) . ?
W11 O53 1.69(3) . ?
W11 O107 1.88(2) . ?
W11 O88 1.92(2) . ?
W11 O137 1.93(2) . ?
W11 O147 1.95(2) . ?
W11 O108 2.29(2) . ?
W12 O148 1.69(2) . ?
W12 O7 1.85(2) . ?
W12 O2 1.88(2) . ?
W12 O88 1.94(2) . ?
W12 O46 1.97(2) . ?
W12 O108 2.287(19) . ?
W13 O145 1.72(2) . ?
W13 O61 1.88(2) . ?
W13 O95 1.89(2) . ?
W13 O18 1.92(2) . ?
W13 O33 1.96(2) . ?
W13 O125 2.28(2) . ?
W13 K4 4.007(9) . ?
W14 O50 1.68(3) . ?
W14 O75 1.869(18) . ?
W14 O64 1.94(2) . ?
W14 O52 1.95(2) . ?
W14 O18 1.96(2) . ?
W14 O125 2.29(2) . ?
W15 O135 1.71(2) . ?
W15 O36 1.76(2) . ?
W15 O142 1.94(2) . ?
W15 O95 1.96(2) . ?
W15 O129 2.14(2) . ?
W15 O116 2.19(2) . ?
W15 K4 3.842(10) . ?
W16 O146 1.77(3) . ?
W16 O109 1.862(19) . ?
W16 O136 1.87(2) . ?
W16 O8 1.876(19) . ?
W16 O75 2.000(19) . ?
W16 O21 2.18(2) . ?
W17 O119 1.65(3) . ?
W17 O63 1.89(2) . ?
W17 O123 1.91(2) . ?
W17 O52 1.92(2) . ?
W17 O136 1.97(2) . ?
W17 O72 2.29(2) . ?
W18 O74 1.72(2) . ?
W18 O116 1.73(2) . ?
W18 O90 1.88(2) . ?
W18 O123 1.94(2) . ?
W18 O61 1.95(2) . ?
W18 O72 2.194(19) . ?
W18 Na9 3.63(4) 1_565 ?
W19 O149 1.73(2) . ?
W19 O142 1.87(2) . ?
W19 O47 1.91(2) . ?
W19 O54 1.93(2) . ?
W19 O97 2.05(2) . ?
W19 O11 2.15(2) . ?
W20 O144 1.69(2) . ?
W20 O69 1.76(2) . ?
W20 O109 1.937(19) . ?
W20 O76 2.01(2) . ?
W20 O23 2.154(19) . ?
W20 O99 2.172(19) . ?
W20 K6 3.606(9) . ?
W20 K3 3.950(10) . ?
W21 O101 1.73(2) . ?
W21 O23 1.76(2) . ?
W21 O63 1.94(2) . ?
W21 O49 1.98(2) . ?
W21 O132 2.02(2) . ?
W21 O12 2.24(2) . ?
W22 O34 1.68(2) . ?
W22 O132 1.84(2) . ?
W22 O65 1.86(2) . ?
W22 O54 1.93(2) . ?
W22 O90 1.94(2) . ?
W22 O12 2.329(18) . ?
W23 O62 1.75(2) . ?
W23 O97 1.83(2) . ?
W23 O133 1.90(2) . ?
W23 O65 1.96(2) . ?
W23 O57 1.97(2) . ?
W23 O27 2.28(2) . ?
W24 O77 1.71(2) . ?
W24 O49 1.84(2) . ?
W24 O76 1.86(2) . ?
W24 O57 1.92(2) . ?
W24 O102 1.96(2) . ?
W24 O27 2.250(19) . ?
W24 K3 3.952(8) . ?
W25 O131 1.70(2) . ?
W25 O138 1.85(2) . ?
W25 O37 1.86(2) . ?
W25 O26 1.945(19) . ?
W25 O84 1.98(2) . ?
W25 O100 2.26(2) . ?
W26 O104 1.76(2) . ?
W26 O111 1.88(2) . ?
W26 O19 1.904(19) . ?
W26 O26 1.96(2) . ?
W26 O134 2.00(2) . ?
W26 O100 2.264(18) . ?
W27 O127 1.73(2) . ?
W27 O87 1.79(2) . ?
W27 O19 1.937(18) . ?
W27 O51 1.94(2) . ?
W27 O30 2.00(3) . ?
W27 O32 2.307(19) . ?
W28 O124 1.75(2) . ?
W28 O41 1.78(2) . ?
W28 O30 1.89(2) . ?
W28 O42 1.91(2) . ?
W28 O37 1.98(2) . ?
W28 O32 2.29(2) . ?
W29 O92 1.721(19) . ?
W29 O13 1.74(2) . ?
W29 O39 1.90(2) . ?
W29 O111 1.960(19) . ?
W29 O87 2.11(2) . ?
W29 O9 2.128(18) . ?
W29 K2 3.622(8) . ?
W29 Na1 3.623(10) 2_667 ?
W30 O96 1.71(2) . ?
W30 O112 1.78(2) . ?
W30 O44 1.93(2) . ?
W30 O138 1.97(2) . ?
W30 O41 2.10(2) . ?
W30 O70 2.15(2) . ?
W31 O120 1.69(2) . ?
W31 O15 1.80(2) . ?
W31 O51 1.86(2) . ?
W31 O66 1.987(19) . ?
W31 O20 1.99(2) . ?
W31 O22 2.267(18) . ?
W31 K6 3.894(11) 2_667 ?
W32 O16 1.72(3) . ?
W32 O20 1.894(18) . ?
W32 O42 1.90(2) . ?
W32 O113 1.965(19) . ?
W32 O45 1.97(2) . ?
W32 O22 2.33(2) . ?
W33 O59 1.68(2) . ?
W33 O113 1.862(19) . ?
W33 O44 1.87(2) . ?
W33 O93 1.89(2) . ?
W33 O83 1.98(2) . ?
W33 O31 2.15(2) . ?
W33 K7 3.867(11) 1_655 ?
W34 O126 1.73(2) . ?
W34 O85 1.76(2) . ?
W34 O39 1.91(2) . ?
W34 O58 1.974(19) . ?
W34 O15 2.11(2) . ?
W34 O38 2.153(19) . ?
W34 K2 3.669(8) . ?
W34 K6 3.770(10) 2_667 ?
W34 K3 3.798(9) . ?
W35 O68 1.743(19) . ?
W35 O66 1.86(2) . ?
W35 O58 1.88(2) . ?
W35 O73 1.94(2) . ?
W35 O78 1.98(2) . ?
W35 O140 2.32(2) . ?
W35 K6 3.571(9) 2_667 ?
W35 K3 4.135(10) . ?
W36 O5 1.72(2) . ?
W36 O45 1.86(2) . ?
W36 O83 1.873(19) . ?
W36 O73 1.929(19) . ?
W36 O79 1.93(2) . ?
W36 O140 2.27(2) . ?
W36 K7 3.730(12) 1_655 ?
W37 O28 1.71(2) . ?
W37 O46 1.88(2) . ?
W37 O33 1.90(2) . ?
W37 O137 1.90(2) . ?
W37 O64 1.93(2) . ?
W37 O1W 2.45(3) . ?
W37 K4 3.763(11) . ?
W38 O98 1.72(2) . ?
W38 O78 1.87(2) . ?
W38 O102 1.88(3) . ?
W38 O79 1.93(2) . ?
W38 O133 1.95(2) . ?
W38 O2W 2.41(2) . ?
W38 K3 3.737(9) . ?
W39 O118 1.72(2) . ?
W39 O25 1.86(2) . ?
W39 O134 1.863(19) . ?
W39 O84 1.88(2) . ?
W39 O86 1.916(19) . ?
W39 O3W 2.39(2) . ?
W40 O151 1.72(3) . ?
W40 O128 1.73(3) . ?
W40 O47 1.89(2) . ?
W40 O93 1.91(2) . ?
W40 O5W 2.22(3) . ?
W40 O4W 2.28(2) . ?
W41 O115 1.75(3) . ?
W41 O67 1.77(3) . ?
W41 O60 1.87(2) . ?
W41 O8 1.902(19) . ?
W41 O7W 2.33(4) . ?
W41 O6W 2.37(2) . ?
Mn1 O89 2.06(2) . ?
Mn1 O112 2.09(2) . ?
Mn1 O10W 2.19(2) . ?
Mn1 O8W 2.20(3) . ?
Mn1 O11W 2.22(3) . ?
Mn1 O9W 2.28(2) . ?
Mn1 K1 3.792(10) . ?
Mn2 O117 2.09(2) . ?
Mn2 O13 2.14(2) . ?
Mn2 O14W 2.21(3) . ?
Mn2 O12W 2.22(2) . ?
Mn2 O15W 2.28(3) . ?
Mn2 O13W 2.31(3) . ?
Mn2 K2 3.821(10) . ?
P1 O1 1.50(2) . ?
P1 O17 1.524(19) . ?
P1 O94 1.53(2) . ?
P1 O24 1.54(2) . ?
P2 O43 1.506(19) . ?
P2 O110 1.52(2) . ?
P2 O56 1.55(2) . ?
P2 O108 1.56(2) . ?
P3 O21 1.50(2) . ?
P3 O129 1.50(3) . ?
P3 O125 1.53(2) . ?
P3 O72 1.62(2) . ?
P3 K5 3.443(12) . ?
P4 O11 1.53(2) . ?
P4 O12 1.53(2) . ?
P4 O99 1.54(2) . ?
P4 O27 1.55(2) . ?
P4 K5 3.439(12) . ?
P5 O38 1.52(2) . ?
P5 O22 1.52(2) . ?
P5 O31 1.55(2) . ?
P5 O140 1.56(2) . ?
P6 O32 1.52(2) . ?
P6 O70 1.53(2) . ?
P6 O100 1.55(2) . ?
P6 O9 1.55(2) . ?
O2 K4 3.20(2) . ?
O4 Na7 3.02(3) . ?
O5 K7 2.94(3) 1_655 ?
O6 K4 2.75(2) . ?
O6 Na24 2.83(4) 2_676 ?
O6 K1 2.97(2) . ?
O9 K2 2.82(2) . ?
O11 K5 2.86(2) . ?
O13 K2 2.92(2) . ?
O14 Na2 2.87(2) 2_666 ?
O15 K6 3.30(2) 2_667 ?
O18 Na20 2.72(6) . ?
O20 Na22 2.82(8) . ?
O21 K5 2.84(3) . ?
O33 K4 2.83(2) . ?
O36 K4 2.86(2) . ?
O36 Na16 2.97(6) . ?
O38 K2 2.79(2) . ?
O39 K2 3.05(2) . ?
O46 K4 3.03(2) . ?
O48 K1 3.07(2) . ?
O56 K1 2.83(2) . ?
O58 K6 3.05(2) 2_667 ?
O58 K3 3.16(2) . ?
O59 K7 2.85(2) 1_655 ?
O59 Na23 3.02(6) . ?
O62 Na11 2.81(4) 1_655 ?
O65 Na4 2.97(3) 2_677 ?
O66 K6 3.26(2) 2_667 ?
O68 K6 2.97(2) 2_667 ?
O69 K6 2.83(2) . ?
O69 K3 3.00(2) . ?
O74 Na9 2.89(5) 1_565 ?
O76 Na1 3.02(2) . ?
O76 K3 3.11(2) . ?
O77 Na3 2.28(3) 2_667 ?
O78 K3 2.98(3) . ?
O83 K7 3.07(2) 1_655 ?
O84 Na6 2.98(3) 2_666 ?
O85 K3 2.68(2) . ?
O85 K2 3.03(2) . ?
O87 Na1 2.96(2) 2_667 ?
O89 K1 3.03(2) . ?
O91 Na6 3.02(3) . ?
O92 Na3 2.22(2) . ?
O92 Na1 2.79(2) 2_667 ?
O94 K1 2.87(2) . ?
O95 K4 3.07(2) . ?
O99 K5 2.76(2) . ?
O101 Na4 2.87(3) . ?
O102 K3 2.79(2) . ?
O104 Na9 2.81(4) . ?
O105 Na11 2.86(4) . ?
O105 Na18 2.88(6) . ?
O106 Na5 2.80(3) . ?
O106 Na7 2.99(3) 2_576 ?
O114 Na24 2.81(4) . ?
O114 Na17 2.98(5) . ?
O115 K5 3.38(3) . ?
O120 Na14 2.66(6) . ?
O121 Na10 2.09(3) . ?
O126 K3 2.75(2) 2_667 ?
O126 K6 2.95(2) 2_667 ?
O127 Na12 2.89(5) . ?
O129 K5 2.88(2) . ?
O130 Na8 2.77(4) . ?
O131 Na2 2.74(3) . ?
O135 Na13 2.97(6) . ?
O135 Na9 3.00(4) 1_565 ?
O141 K7 2.77(3) . ?
O143 K7 2.99(2) . ?
O144 Na1 2.68(2) . ?
O144 Na14 2.87(7) 2_667 ?
O144 K6 2.93(2) . ?
O146 Na14 2.76(6) 2_667 ?
O149 Na8 2.79(4) 1_655 ?
O150 Na23 2.79(7) 1_455 ?
O150 K7 2.94(3) . ?
O1W K4 2.93(3) . ?
O2W K3 2.96(3) . ?
O3W Na6 2.83(3) . ?
O3W Na19 2.90(5) . ?
O5W Na23 2.63(8) . ?
O5W Na8 2.95(4) 1_655 ?
O7W Na15 2.95(7) . ?
O8W K1 2.91(2) . ?
O10W Na24 2.75(4) 2_676 ?
O10W K1 3.19(3) . ?
O12W K2 2.92(2) . ?
O14W K2 3.28(3) . ?
K1 OW7 2.79(4) . ?
K1 OW2 2.80(3) . ?
K2 OW3 2.78(2) . ?
K2 OW8 2.83(4) . ?
K3 O126 2.75(2) 2_667 ?
K3 OW6 2.90(4) . ?
K4 OW9 2.74(6) . ?
K5 OW8 2.75(4) . ?
K5 OW7 2.81(4) . ?
K6 OW5 2.84(3) . ?
K6 O126 2.95(2) 2_667 ?
K6 O68 2.97(2) 2_667 ?
K6 O58 3.05(2) 2_667 ?
K6 O66 3.26(2) 2_667 ?
K6 O15 3.30(2) 2_667 ?
K6 W35 3.571(9) 2_667 ?
K6 W34 3.770(10) 2_667 ?
K6 W31 3.894(11) 2_667 ?
K7 OW10 2.68(7) . ?
K7 O59 2.85(2) 1_455 ?
K7 O5 2.94(3) 1_455 ?
K7 O83 3.07(2) 1_455 ?
K7 W36 3.730(12) 1_455 ?
K7 W33 3.867(11) 1_455 ?
K7 Na23 4.21(6) 1_455 ?
Na1 OW11 2.72(7) . ?
Na1 O92 2.79(2) 2_667 ?
Na1 O87 2.96(2) 2_667 ?
Na1 W29 3.623(10) 2_667 ?
Na1 Na3 3.85(2) 2_667 ?
Na2 OW16 2.85(5) . ?
Na2 O14 2.87(2) 2_666 ?
Na3 O77 2.28(3) 2_667 ?
Na3 OW13 2.36(5) . ?
Na3 OW12 2.47(9) . ?
Na3 Na1 3.85(2) 2_667 ?
Na4 OW4 2.74(4) . ?
Na4 O65 2.97(3) 2_677 ?
Na5 Na23 2.83(6) 2_676 ?
Na5 Na17 3.26(6) . ?
Na5 Na7 3.30(4) . ?
Na5 Na8 4.14(4) 2_576 ?
Na6 O84 2.98(3) 2_666 ?
Na7 O106 2.99(3) 2_576 ?
Na7 Na10 4.08(4) 2_576 ?
Na8 O149 2.79(4) 1_455 ?
Na8 O5W 2.95(4) 1_455 ?
Na8 Na13 3.05(6) 1_455 ?
Na8 Na16 3.26(6) 1_455 ?
Na8 Na17 3.40(6) 2_576 ?
Na8 Na23 4.07(7) 1_455 ?
Na8 Na5 4.14(4) 2_576 ?
Na9 O74 2.89(5) 1_545 ?
Na9 O135 3.00(4) 1_545 ?
Na9 Na19 3.47(6) . ?
Na9 W18 3.63(4) 1_545 ?
Na9 Na12 4.05(6) . ?
Na10 OW19 2.27(6) . ?
Na10 OW16 2.57(5) 2_666 ?
Na10 Na7 4.08(4) 2_576 ?
Na11 O62 2.81(4) 1_455 ?
Na11 OW17 2.89(7) . ?
Na11 Na18 4.10(6) . ?
Na12 OW12 2.92(10) . ?
Na13 OW18 2.35(8) . ?
Na13 Na8 3.05(6) 1_655 ?
Na13 Na16 3.17(6) . ?
Na14 O146 2.76(6) 2_667 ?
Na14 O144 2.87(7) 2_667 ?
Na14 K6 4.35(6) 2_667 ?
Na15 OW20 2.69(8) . ?
Na16 OW18 2.33(8) . ?
Na16 Na8 3.26(6) 1_655 ?
Na16 Na17 3.30(8) 2_676 ?
Na16 Na24 3.52(5) 2_676 ?
Na17 Na23 3.29(8) 2_676 ?
Na17 Na16 3.30(8) 2_676 ?
Na17 Na8 3.40(6) 2_576 ?
Na18 OW20 1.93(8) . ?
Na18 OW10 2.87(9) . ?
Na20 Na22 2.95(11) 1_465 ?
Na22 Na20 2.95(11) 1_645 ?
Na23 O150 2.79(7) 1_655 ?
Na23 Na5 2.83(6) 2_676 ?
Na23 Na17 3.29(8) 2_676 ?
Na23 Na8 4.07(7) 1_655 ?
Na23 K7 4.21(6) 1_655 ?
Na24 O10W 2.75(4) 2_676 ?
Na24 O6 2.83(4) 2_676 ?
Na24 OW9 2.83(6) . ?
Na24 Na16 3.52(5) 2_676 ?
Na24 Na24 3.62(5) 2_676 ?
Na24 K1 3.93(3) 2_676 ?
OW16 Na10 2.57(5) 2_666 ?
